data_4312792
loop_
_publ_author_name
'Christopher J. Blake'
'Vernon C. Cook'
'Max A. Keniry'
'Heather J. Kitto'
'A. David Rae'
'Gerhard F. Swiegers'
'Anthony C. Willis'
'Johann Zank'
'S. Bruce Wild'

_publ_contact_author_address
;
Research School of Chemistry,
Australian National University,
Canberra, A. C. T. 0200, Australia
;
_publ_contact_author_email ' willis@rsc.anu.edu.au '
_publ_contact_author_fax ' 61 2 6125 0750 '
_publ_contact_author_name ' Anthony C. Willis '
_publ_contact_author_phone ' 61 2 6125 4109 '
_publ_section_title
;
 Diastereoselectivity and Molecular Recognition in the Self-Assembly of
 Double-Stranded Dinuclear Metal Complexes of the Type
 [M2{(R*,S*)-tetraphos}2](PF6)2 (M = Ag and Au)
;
_journal_name_full 'Inorganic Chemistry'
_journal_page_first 8709
_journal_page_last 8715
_journal_paper_doi 10.1021/ic0348704
_journal_volume 42
_journal_year 2003
_chemical_absolute_configuration unk
_chemical_formula_moiety 'C84 H84 Au2 P8 2+ , 2(F6 P -)'
_chemical_formula_sum 'C84 H84 Au2 F12 P10'
_chemical_formula_weight 2025.24
_space_group_IT_number 4
_symmetry_cell_setting monoclinic
_symmetry_Int_Tables_number 4
_symmetry_space_group_name_Hall 'P 2c'
_symmetry_space_group_name_H-M 'P 1 1 21'
_audit_creation_date 2000-01-26
_audit_creation_method 'by teXsan v1.8'
_audit_update_record
;
meso-P4_/_Au_/_PF6
1997-06-25 - Report on C84 H84 Au2 F12 P10
             by Anthony C. Willis and A. David Rae
             for S. Bruce Wild
2002-05-17 - acw  compiles cif
2002-05-17 - passes checkcif tests with warnings
;
_cell_angle_alpha 90
_cell_angle_beta 90
_cell_angle_gamma 90
_cell_formula_units_Z 8
_cell_length_a 24.385(4)
_cell_length_b 14.820(4)
_cell_length_c 46.175(3)
_cell_measurement_reflns_used 25
_cell_measurement_temperature 193.2
_cell_measurement_theta_max 53.8
_cell_measurement_theta_min 45.4
_cell_volume 16687(5)
_computing_cell_refinement 'MSC/AFC Diffractometer Control'
_computing_data_collection 'MSC/AFC Diffractometer Control'
_computing_data_reduction 'teXsan (MSC, 1992-1997)'
_computing_publication_material 'teXsan (MSC, 1992-1997)'
_computing_structure_refinement 'RAELS96 (Rae, 1996)'
_computing_structure_solution
;
SIR92 (Altomare, et. al. 1994)
;
_diffrn_ambient_temperature 193.2
_diffrn_measured_fraction_theta_full 0.53
_diffrn_measured_fraction_theta_max 0.53
_diffrn_measurement_device_type 'Rigaku AFC6R'
_diffrn_measurement_method \w-2\q
_diffrn_orient_matrix_UB_11 0.03261
_diffrn_orient_matrix_UB_12 0.02569
_diffrn_orient_matrix_UB_13 -0.01022
_diffrn_orient_matrix_UB_21 -0.02135
_diffrn_orient_matrix_UB_22 0.00202
_diffrn_orient_matrix_UB_23 -0.01848
_diffrn_orient_matrix_UB_31 -0.01275
_diffrn_orient_matrix_UB_32 0.06236
_diffrn_orient_matrix_UB_33 0.00481
_diffrn_radiation_detector 'scintillation counter'
_diffrn_radiation_monochromator graphite
_diffrn_radiation_source 'Rigaku rotating anode'
_diffrn_radiation_type 'Cu K\a'
_diffrn_radiation_wavelength 1.5418
_diffrn_reflns_av_R_equivalents 0.00000
_diffrn_reflns_av_sigmaI/netI 0.110
_diffrn_reflns_limit_h_max 27
_diffrn_reflns_limit_h_min 0
_diffrn_reflns_limit_k_max 16
_diffrn_reflns_limit_k_min 0
_diffrn_reflns_limit_l_max 51
_diffrn_reflns_limit_l_min 0
_diffrn_reflns_number 13497
_diffrn_reflns_reduction_process 'Lp corrections applied'
_diffrn_reflns_theta_full 60
_diffrn_reflns_theta_max 60.04
_diffrn_reflns_theta_min 2
_diffrn_standards_decay_% 0.18
_diffrn_standards_interval_count 150
_diffrn_standards_number 3
_exptl_absorpt_coefficient_mu 8.816
_exptl_absorpt_correction_T_max .262
_exptl_absorpt_correction_T_min .136
_exptl_absorpt_correction_type psi-scan
_exptl_absorpt_process_details
;
\y scans (North,Phillips & Matthews, 1968)
;
_exptl_crystal_colour colourless
_exptl_crystal_density_diffrn 1.612
_exptl_crystal_density_meas ?
_exptl_crystal_description block
_exptl_crystal_F_000 8032.00
_exptl_crystal_size_max 0.30
_exptl_crystal_size_mid 0.20
_exptl_crystal_size_min 0.15
_refine_diff_density_max 1.26
_refine_diff_density_min -.94
_refine_ls_extinction_method none
_refine_ls_goodness_of_fit_ref 1.75
_refine_ls_hydrogen_treatment noref
_refine_ls_matrix_type full
_refine_ls_number_parameters 643
_refine_ls_number_reflns 9548
_refine_ls_R_factor_gt 0.085
_refine_ls_shift/su_max 0.3
_refine_ls_shift/su_mean 0.04
_refine_ls_structure_factor_coef F
_refine_ls_weighting_details 'w = 1/[\s^2^(Fo) + 0.0025|Fo|^2^]'
_refine_ls_weighting_scheme sigma
_refine_ls_wR_factor_ref 0.118
_reflns_number_gt 9528
_reflns_number_total 13497
_reflns_threshold_expression I>3.00\s(I)
_cod_data_source_file ic0348704si20030724_024536_1.cif
_cod_data_source_block vcc7
_cod_depositor_comments
;
The following automatic conversions were performed:

'_exptl_crystal_density_meas' value 'not measured' was changed to '?'
- the value is perceived as not measured.

Automatic conversion script
Id: cif_fix_values 3008 2015-01-20 13:52:24Z robertas 
;
_cod_original_cell_volume 16687(4)
_cod_original_sg_symbol_H-M 'P 1 1 21 '
_cod_original_formula_sum 'C84 H84 Au2 F12 P10 '
_cod_database_code 4312792

loop_
_symmetry_equiv_pos_site_id
_symmetry_equiv_pos_as_xyz
1 x,y,z
2 -x,-y,1/2+z

loop_
_atom_site_label
_atom_site_fract_x
_atom_site_fract_y
_atom_site_fract_z
_atom_site_U_iso_or_equiv
_atom_site_occupancy
_atom_site_refinement_flags
_atom_site_adp_type
_atom_site_calc_flag
_atom_site_calc_attached_atom
Au16 0.4052(1) 0.6079(2) 0.6089(1) 0.0177(2) 1.0 . Uani d ?
Au26 0.2942(1) 0.2188(2) 0.6349(1) 0.0194(2) 1.0 . Uani d ?
P16 0.4582(4) 0.6857(7) 0.6447(2) 0.022(1) 1.0 . Uani d ?
P26 0.4674(4) 0.4839(6) 0.6141(3) 0.021(2) 1.0 . Uani d ?
P36 0.3793(3) 0.2521(9) 0.6586(3) 0.023(2) 1.0 . Uani d ?
P46 0.2563(5) 0.2225(8) 0.6835(1) 0.023(2) 1.0 . Uani d ?
P56 0.3701(5) 0.6591(7) 0.5629(1) 0.018(1) 1.0 . Uani d ?
P66 0.3099(2) 0.6048(7) 0.6205(2) 0.012(1) 1.0 . Uani d ?
P76 0.2567(5) 0.3185(6) 0.5991(2) 0.017(1) 1.0 . Uani d ?
P86 0.2928(5) 0.1005(5) 0.5992(2) 0.016(1) 1.0 . Uani d ?
C16 0.4916(16) 0.5921(20) 0.6650(7) 0.014(5) 1.0 . Uiso d ?
C26 0.5139(14) 0.5275(31) 0.6416(8) 0.026(6) 1.0 . Uiso d ?
C36 0.4422(18) 0.3677(14) 0.6213(8) 0.013(4) 1.0 . Uiso d ?
C46 0.4101(19) 0.3629(17) 0.6495(9) 0.020(5) 1.0 . Uiso d ?
C56 0.3631(16) 0.2473(22) 0.6970(4) 0.016(5) 1.0 . Uiso d ?
C66 0.3157(9) 0.1839(24) 0.7055(8) 0.016(5) 1.0 . Uiso d ?
C76 0.3003(9) 0.7089(24) 0.5655(8) 0.008(4) 1.0 . Uiso d ?
C86 0.2733(12) 0.6603(19) 0.5913(6) 0.013(4) 1.0 . Uiso d ?
C96 0.2733(14) 0.4954(15) 0.6175(7) 0.003(4) 1.0 . Uiso d ?
C106 0.2805(15) 0.4347(12) 0.5911(7) 0.002(4) 1.0 . Uiso d ?
C116 0.2820(17) 0.2682(19) 0.5657(5) 0.010(5) 1.0 . Uiso d ?
C126 0.2714(16) 0.1656(19) 0.5665(5) 0.007(5) 1.0 . Uiso d ?
C136 0.5171(5) 0.7557(9) 0.6357(3) 0.022(1) 1.0 . Uani d ?
C146 0.5276(9) 0.7790(19) 0.6073(3) 0.024(2) 1.0 . Uani d ?
C156 0.5728(10) 0.8327(22) 0.6004(5) 0.024(3) 1.0 . Uani d ?
C166 0.6066(9) 0.8619(17) 0.6222(5) 0.025(4) 1.0 . Uani d ?
C176 0.5970(9) 0.8397(22) 0.6505(5) 0.029(4) 1.0 . Uani d ?
C186 0.5518(8) 0.7859(19) 0.6573(3) 0.027(2) 1.0 . Uani d ?
C196 0.4228(6) 0.7709(9) 0.6661(3) 0.027(2) 1.0 . Uani d ?
C206 0.3760(10) 0.8120(18) 0.6555(5) 0.045(4) 1.0 . Uani d ?
C216 0.3489(12) 0.8774(21) 0.6719(6) 0.061(8) 1.0 . Uani d ?
C226 0.3692(12) 0.9003(18) 0.6985(6) 0.056(7) 1.0 . Uani d ?
C236 0.4154(12) 0.8606(23) 0.7094(6) 0.049(4) 1.0 . Uani d ?
C246 0.4426(10) 0.7951(20) 0.6930(4) 0.037(2) 1.0 . Uani d ?
C256 0.5131(6) 0.4603(10) 0.5838(3) 0.025(2) 1.0 . Uani d ?
C266 0.5507(10) 0.5243(16) 0.5749(6) 0.026(3) 1.0 . Uani d ?
C276 0.5858(12) 0.5062(22) 0.5517(7) 0.036(6) 1.0 . Uani d ?
C286 0.5825(12) 0.4245(22) 0.5380(5) 0.049(9) 1.0 . Uani d ?
C296 0.5455(13) 0.3603(19) 0.5464(6) 0.050(7) 1.0 . Uani d ?
C306 0.5104(11) 0.3784(13) 0.5696(5) 0.035(3) 1.0 . Uani d ?
C316 0.4361(6) 0.1731(12) 0.6616(4) 0.027(2) 1.0 . Uani d ?
C326 0.4844(7) 0.1989(20) 0.6749(8) 0.040(3) 1.0 . Uani d ?
C336 0.5281(9) 0.1382(26) 0.6771(9) 0.052(5) 1.0 . Uani d ?
C346 0.5224(12) 0.0531(23) 0.6660(8) 0.047(6) 1.0 . Uani d ?
C356 0.4750(14) 0.0261(17) 0.6527(9) 0.043(5) 1.0 . Uani d ?
C366 0.4314(11) 0.0868(13) 0.6505(7) 0.034(3) 1.0 . Uani d ?
C376 0.2041(8) 0.1458(12) 0.6973(3) 0.032(2) 1.0 . Uani d ?
C386 0.2179(14) 0.0584(12) 0.7047(7) 0.043(3) 1.0 . Uani d ?
C396 0.1779(18) -0.0005(18) 0.7153(8) 0.066(5) 1.0 . Uani d ?
C406 0.1250(16) 0.0294(27) 0.7182(7) 0.078(7) 1.0 . Uani d ?
C416 0.1105(11) 0.1156(30) 0.7109(9) 0.070(8) 1.0 . Uani d ?
C426 0.1505(7) 0.1745(22) 0.7003(8) 0.046(5) 1.0 . Uani d ?
C436 0.2342(6) 0.3350(9) 0.6942(3) 0.029(2) 1.0 . Uani d ?
C446 0.1950(12) 0.3804(14) 0.6781(7) 0.034(4) 1.0 . Uani d ?
C456 0.1781(15) 0.4667(15) 0.6863(9) 0.047(8) 1.0 . Uani d ?
C466 0.2006(13) 0.5058(11) 0.7104(8) 0.058(10) 1.0 . Uani d ?
C476 0.2394(13) 0.4622(13) 0.7266(6) 0.057(7) 1.0 . Uani d ?
C486 0.2564(10) 0.3759(12) 0.7184(4) 0.040(3) 1.0 . Uani d ?
C496 0.3554(5) 0.5630(9) 0.5396(3) 0.020(2) 1.0 . Uani d ?
C506 0.3945(8) 0.4968(12) 0.5353(5) 0.021(3) 1.0 . Uani d ?
C516 0.3832(11) 0.4230(14) 0.5174(6) 0.026(5) 1.0 . Uani d ?
C526 0.3331(10) 0.4171(15) 0.5043(6) 0.033(6) 1.0 . Uani d ?
C536 0.2937(9) 0.4817(19) 0.5082(7) 0.035(5) 1.0 . Uani d ?
C546 0.3050(7) 0.5555(16) 0.5261(6) 0.027(3) 1.0 . Uani d ?
C556 0.4101(6) 0.7298(9) 0.5385(3) 0.021(1) 1.0 . Uani d ?
C566 0.3867(10) 0.8051(15) 0.5259(6) 0.033(2) 1.0 . Uani d ?
C576 0.4173(13) 0.8594(18) 0.5072(7) 0.045(3) 1.0 . Uani d ?
C586 0.4707(13) 0.8371(19) 0.5015(6) 0.040(5) 1.0 . Uani d ?
C596 0.4947(10) 0.7629(21) 0.5138(7) 0.030(5) 1.0 . Uani d ?
C606 0.4641(7) 0.7086(17) 0.5325(6) 0.024(3) 1.0 . Uani d ?
C616 0.2863(6) 0.6538(10) 0.6545(3) 0.017(2) 1.0 . Uani d ?
C626 0.3138(11) 0.6359(22) 0.6800(3) 0.031(5) 1.0 . Uani d ?
C636 0.2957(15) 0.6735(26) 0.7060(3) 0.046(7) 1.0 . Uani d ?
C646 0.2505(15) 0.7282(21) 0.7060(5) 0.046(5) 1.0 . Uani d ?
C656 0.2227(14) 0.7469(22) 0.6810(6) 0.040(3) 1.0 . Uani d ?
C666 0.2408(10) 0.7093(18) 0.6549(4) 0.027(2) 1.0 . Uani d ?
C676 0.1828(5) 0.3347(9) 0.5992(3) 0.020(2) 1.0 . Uani d ?
C686 0.1490(6) 0.2739(15) 0.6132(5) 0.025(3) 1.0 . Uani d ?
C696 0.0922(6) 0.2863(21) 0.6133(7) 0.035(5) 1.0 . Uani d ?
C706 0.0705(6) 0.3594(21) 0.5992(6) 0.039(4) 1.0 . Uani d ?
C716 0.1030(7) 0.4204(19) 0.5852(7) 0.035(2) 1.0 . Uani d ?
C726 0.1598(7) 0.4079(14) 0.5851(5) 0.025(2) 1.0 . Uani d ?
C736 0.3561(5) 0.0443(9) 0.5887(3) 0.019(1) 1.0 . Uani d ?
C746 0.3912(8) 0.0845(16) 0.5690(6) 0.033(2) 1.0 . Uani d ?
C756 0.4398(9) 0.0414(21) 0.5609(7) 0.043(3) 1.0 . Uani d ?
C766 0.4522(8) -0.0409(19) 0.5727(6) 0.035(5) 1.0 . Uani d ?
C776 0.4181(10) -0.0819(16) 0.5922(6) 0.033(5) 1.0 . Uani d ?
C786 0.3695(8) -0.0388(12) 0.6003(5) 0.027(3) 1.0 . Uani d ?
C796 0.2414(6) 0.0132(8) 0.6047(4) 0.020(1) 1.0 . Uani d ?
C806 0.2345(12) -0.0545(14) 0.5844(6) 0.026(2) 1.0 . Uani d ?
C816 0.1950(13) -0.1215(16) 0.5886(8) 0.036(4) 1.0 . Uani d ?
C826 0.1633(11) -0.1194(17) 0.6130(8) 0.045(5) 1.0 . Uani d ?
C836 0.1693(13) -0.0532(22) 0.6334(8) 0.053(6) 1.0 . Uani d ?
C846 0.2088(11) 0.0138(18) 0.6292(6) 0.037(4) 1.0 . Uani d ?
Au17 0.6152(1) 0.4001(2) 0.3914(1) 0.0177(2) 1.0 . Uani d ?
Au27 0.7276(1) 0.7897(2) 0.3655(1) 0.0194(2) 1.0 . Uani d ?
P17 0.5606(4) 0.3272(7) 0.3552(2) 0.022(1) 1.0 . Uani d ?
P27 0.5499(4) 0.5204(6) 0.3885(3) 0.021(2) 1.0 . Uani d ?
P37 0.6452(3) 0.7429(8) 0.3414(3) 0.023(2) 1.0 . Uani d ?
P47 0.7734(5) 0.8055(7) 0.3191(2) 0.023(2) 1.0 . Uani d ?
P57 0.6437(5) 0.3482(7) 0.4386(1) 0.018(1) 1.0 . Uani d ?
P67 0.7104(2) 0.4137(7) 0.3803(2) 0.012(1) 1.0 . Uani d ?
P77 0.7607(5) 0.6950(6) 0.4038(2) 0.017(1) 1.0 . Uani d ?
P87 0.7331(5) 0.9106(5) 0.4002(2) 0.016(1) 1.0 . Uani d ?
C17 0.5334(17) 0.4260(19) 0.3348(7) 0.014(5) 1.0 . Uiso d ?
C27 0.5054(14) 0.4748(31) 0.3603(7) 0.026(6) 1.0 . Uiso d ?
C37 0.5748(18) 0.6300(16) 0.3742(9) 0.013(4) 1.0 . Uiso d ?
C47 0.6102(18) 0.6331(17) 0.3470(9) 0.020(5) 1.0 . Uiso d ?
C57 0.6679(17) 0.7330(26) 0.3041(5) 0.016(5) 1.0 . Uiso d ?
C67 0.7118(11) 0.8028(26) 0.2954(8) 0.016(5) 1.0 . Uiso d ?
C77 0.7063(10) 0.2847(17) 0.4278(9) 0.008(4) 1.0 . Uiso d ?
C87 0.7405(11) 0.3538(22) 0.4106(7) 0.013(4) 1.0 . Uiso d ?
C97 0.7363(15) 0.5310(12) 0.3830(7) 0.003(4) 1.0 . Uiso d ?
C107 0.7253(14) 0.5862(14) 0.4103(7) 0.002(4) 1.0 . Uiso d ?
C117 0.7384(16) 0.7492(19) 0.4372(5) 0.010(5) 1.0 . Uiso d ?
C127 0.7604(15) 0.8452(20) 0.4315(6) 0.007(5) 1.0 . Uiso d ?
C137 0.5045(5) 0.2532(9) 0.3657(3) 0.022(1) 1.0 . Uani d ?
C147 0.4977(9) 0.2283(16) 0.3943(3) 0.025(2) 1.0 . Uani d ?
C157 0.4546(10) 0.1714(18) 0.4024(4) 0.026(3) 1.0 . Uani d ?
C167 0.4192(9) 0.1408(16) 0.3816(6) 0.025(5) 1.0 . Uani d ?
C177 0.4251(10) 0.1645(21) 0.3531(5) 0.028(4) 1.0 . Uani d ?
C187 0.4682(9) 0.2213(18) 0.3451(4) 0.026(2) 1.0 . Uani d ?
C197 0.6008(6) 0.2732(10) 0.3269(3) 0.028(2) 1.0 . Uani d ?
C207 0.6397(11) 0.2089(17) 0.3339(5) 0.040(3) 1.0 . Uani d ?
C217 0.6706(13) 0.1674(22) 0.3122(7) 0.055(6) 1.0 . Uani d ?
C227 0.6619(12) 0.1911(23) 0.2839(7) 0.061(9) 1.0 . Uani d ?
C237 0.6236(13) 0.2545(27) 0.2765(4) 0.063(12) 1.0 . Uani d ?
C247 0.5928(11) 0.2960(21) 0.2982(2) 0.045(7) 1.0 . Uani d ?
C257 0.5021(6) 0.5476(10) 0.4175(3) 0.025(2) 1.0 . Uani d ?
C267 0.4705(12) 0.4806(14) 0.4300(6) 0.026(3) 1.0 . Uani d ?
C277 0.4339(13) 0.5015(21) 0.4523(7) 0.036(6) 1.0 . Uani d ?
C287 0.4296(12) 0.5889(22) 0.4616(6) 0.050(9) 1.0 . Uani d ?
C297 0.4605(16) 0.6563(18) 0.4495(8) 0.051(8) 1.0 . Uani d ?
C307 0.4971(13) 0.6354(12) 0.4273(7) 0.036(4) 1.0 . Uani d ?
C317 0.5858(5) 0.8163(11) 0.3379(3) 0.027(2) 1.0 . Uani d ?
C327 0.5406(5) 0.7887(18) 0.3222(5) 0.041(3) 1.0 . Uani d ?
C337 0.4950(7) 0.8451(23) 0.3195(6) 0.054(6) 1.0 . Uani d ?
C347 0.4956(9) 0.9279(21) 0.3326(7) 0.049(6) 1.0 . Uani d ?
C357 0.5398(12) 0.9566(16) 0.3483(8) 0.044(5) 1.0 . Uani d ?
C367 0.5854(9) 0.9002(12) 0.3510(6) 0.034(3) 1.0 . Uani d ?
C377 0.8119(7) 0.9056(9) 0.3087(3) 0.032(2) 1.0 . Uani d ?
C387 0.7847(10) 0.9846(10) 0.3018(7) 0.044(4) 1.0 . Uani d ?
C397 0.8143(14) 1.0614(11) 0.2938(8) 0.067(7) 1.0 . Uani d ?
C407 0.8703(14) 1.0576(15) 0.2930(6) 0.080(6) 1.0 . Uani d ?
C417 0.8981(10) 0.9802(18) 0.2998(9) 0.072(6) 1.0 . Uani d ?
C427 0.8685(7) 0.9033(14) 0.3077(7) 0.047(3) 1.0 . Uani d ?
C437 0.8089(6) 0.7121(10) 0.3017(3) 0.029(2) 1.0 . Uani d ?
C447 0.8322(13) 0.7231(16) 0.2747(4) 0.040(6) 1.0 . Uani d ?
C457 0.8595(15) 0.6514(20) 0.2613(6) 0.057(12) 1.0 . Uani d ?
C467 0.8628(11) 0.5702(18) 0.2753(7) 0.061(12) 1.0 . Uani d ?
C477 0.8401(15) 0.5577(13) 0.3021(7) 0.049(8) 1.0 . Uani d ?
C487 0.8128(13) 0.6294(11) 0.3154(5) 0.035(4) 1.0 . Uani d ?
C497 0.6598(6) 0.4442(9) 0.4616(3) 0.020(2) 1.0 . Uani d ?
C507 0.6221(9) 0.5131(12) 0.4652(6) 0.022(3) 1.0 . Uani d ?
C517 0.6345(13) 0.5868(13) 0.4829(7) 0.027(5) 1.0 . Uani d ?
C527 0.6843(13) 0.5901(15) 0.4965(6) 0.034(6) 1.0 . Uani d ?
C537 0.7221(12) 0.5228(19) 0.4933(7) 0.036(6) 1.0 . Uani d ?
C547 0.7098(8) 0.4490(16) 0.4756(6) 0.027(3) 1.0 . Uani d ?
C557 0.6063(7) 0.2710(9) 0.4620(2) 0.022(1) 1.0 . Uani d ?
C567 0.6326(10) 0.1977(13) 0.4742(5) 0.035(2) 1.0 . Uani d ?
C577 0.6038(14) 0.1385(15) 0.4922(6) 0.048(3) 1.0 . Uani d ?
C587 0.5495(13) 0.1539(18) 0.4976(5) 0.043(5) 1.0 . Uani d ?
C597 0.5226(10) 0.2260(21) 0.4857(7) 0.032(5) 1.0 . Uani d ?
C607 0.5513(7) 0.2852(17) 0.4677(6) 0.024(3) 1.0 . Uani d ?
C617 0.7333(5) 0.3851(10) 0.3439(3) 0.016(2) 1.0 . Uani d ?
C627 0.7027(10) 0.4109(22) 0.3201(3) 0.031(5) 1.0 . Uani d ?
C637 0.7203(14) 0.3889(27) 0.2922(3) 0.045(8) 1.0 . Uani d ?
C647 0.7681(13) 0.3417(21) 0.2887(4) 0.039(6) 1.0 . Uani d ?
C657 0.7990(12) 0.3155(21) 0.3119(4) 0.031(3) 1.0 . Uani d ?
C667 0.7814(9) 0.3375(18) 0.3398(4) 0.022(2) 1.0 . Uani d ?
C677 0.8338(5) 0.6710(9) 0.4050(3) 0.020(1) 1.0 . Uani d ?
C687 0.8705(6) 0.7253(16) 0.3903(5) 0.026(3) 1.0 . Uani d ?
C697 0.9266(6) 0.7069(22) 0.3912(7) 0.035(4) 1.0 . Uani d ?
C707 0.9448(6) 0.6346(22) 0.4070(6) 0.039(4) 1.0 . Uani d ?
C717 0.9093(8) 0.5800(19) 0.4218(7) 0.035(2) 1.0 . Uani d ?
C727 0.8532(7) 0.5984(14) 0.4208(6) 0.025(2) 1.0 . Uani d ?
C737 0.6691(5) 0.9638(8) 0.4111(2) 0.019(1) 1.0 . Uani d ?
C747 0.6332(8) 0.9191(16) 0.4294(6) 0.033(2) 1.0 . Uani d ?
C757 0.5841(8) 0.9600(21) 0.4377(6) 0.043(3) 1.0 . Uani d ?
C767 0.5719(7) 1.0445(18) 0.4277(6) 0.035(4) 1.0 . Uani d ?
C777 0.6067(9) 1.0899(14) 0.4096(8) 0.033(5) 1.0 . Uani d ?
C787 0.6559(8) 1.0490(10) 0.4012(7) 0.027(3) 1.0 . Uani d ?
C797 0.7802(6) 1.0055(8) 0.3976(4) 0.020(1) 1.0 . Uani d ?
C807 0.7842(12) 1.0669(13) 0.4200(5) 0.028(3) 1.0 . Uani d ?
C817 0.8204(14) 1.1398(16) 0.4180(7) 0.037(4) 1.0 . Uani d ?
C827 0.8518(12) 1.1495(16) 0.3937(8) 0.041(5) 1.0 . Uani d ?
C837 0.8485(14) 1.0895(21) 0.3712(8) 0.046(5) 1.0 . Uani d ?
C847 0.8124(12) 1.0167(18) 0.3732(6) 0.033(3) 1.0 . Uani d ?
P96 0.1548(5) 0.6558(7) 0.5180(2) 0.028(3) 1.0 . Uani d ?
F16 0.0999(6) 0.6004(11) 0.5219(5) 0.042(3) 1.0 . Uani d ?
F26 0.1308(9) 0.7338(10) 0.5376(3) 0.056(5) 1.0 . Uani d ?
F36 0.1301(9) 0.7031(11) 0.4902(3) 0.045(4) 1.0 . Uani d ?
F46 0.2097(6) 0.7112(13) 0.5140(5) 0.059(4) 1.0 . Uani d ?
F56 0.1789(8) 0.5779(10) 0.4984(4) 0.048(4) 1.0 . Uani d ?
F66 0.1796(8) 0.6086(12) 0.5458(3) 0.061(2) 1.0 . Uani d ?
P97 0.8721(5) 0.3548(7) 0.4767(2) 0.028(3) 1.0 . Uani d ?
F17 0.8186(6) 0.2957(12) 0.4801(5) 0.058(5) 1.0 . Uani d ?
F27 0.8427(8) 0.4361(11) 0.4924(4) 0.047(4) 1.0 . Uani d ?
F37 0.8506(8) 0.3904(14) 0.4465(3) 0.064(4) 1.0 . Uani d ?
F47 0.9257(6) 0.4139(12) 0.4732(4) 0.043(3) 1.0 . Uani d ?
F57 0.9016(8) 0.2735(11) 0.4609(4) 0.053(5) 1.0 . Uani d ?
F67 0.8937(9) 0.3192(13) 0.5068(3) 0.046(2) 1.0 . Uani d ?
P106 0.4322(8) 0.4526(10) 0.7498(3) 0.062(10) 1.0 . Uani d ?
F76 0.3872(11) 0.3759(15) 0.7512(5) 0.092(12) 1.0 . Uani d ?
F86 0.4745(11) 0.3831(20) 0.7365(6) 0.126(13) 1.0 . Uani d ?
F96 0.4519(12) 0.4267(18) 0.7813(4) 0.079(9) 1.0 . Uani d ?
F106 0.4772(11) 0.5292(18) 0.7484(6) 0.123(18) 1.0 . Uani d ?
F116 0.3899(12) 0.5221(15) 0.7631(7) 0.148(15) 1.0 . Uani d ?
F126 0.4125(13) 0.4785(19) 0.7183(4) 0.122(16) 1.0 . Uani d ?
P116 0.0796(7) 0.7141(9) 0.7464(3) 0.061(7) 1.0 . Uani d ?
F136 0.1385(9) 0.7564(20) 0.7420(5) 0.107(11) 1.0 . Uani d ?
F146 0.1065(14) 0.6238(13) 0.7577(5) 0.146(7) 1.0 . Uani d ?
F156 0.0810(13) 0.6762(15) 0.7144(3) 0.106(14) 1.0 . Uani d ?
F166 0.0206(9) 0.6719(20) 0.7508(6) 0.126(15) 1.0 . Uani d ?
F176 0.0526(14) 0.8044(13) 0.7350(5) 0.099(11) 1.0 . Uani d ?
F186 0.0781(11) 0.7520(13) 0.7784(3) 0.089(10) 1.0 . Uani d ?
Au18 0.9018(1) -0.1022(2) 0.6074(1) 0.0177(2) 1.0 . Uani d ?
Au28 0.7949(1) 0.2868(2) 0.6344(1) 0.0194(2) 1.0 . Uani d ?
P18 0.9556(4) -0.1819(7) 0.6423(2) 0.022(1) 1.0 . Uani d ?
P28 0.9650(4) 0.0196(6) 0.6145(3) 0.021(2) 1.0 . Uani d ?
P38 0.8761(3) 0.2391(8) 0.6594(3) 0.023(2) 1.0 . Uani d ?
P48 0.7534(5) 0.2867(7) 0.6822(2) 0.023(2) 1.0 . Uani d ?
P58 0.8754(5) -0.1545(7) 0.5599(1) 0.018(1) 1.0 . Uani d ?
P68 0.8070(2) -0.0898(7) 0.6193(2) 0.012(1) 1.0 . Uani d ?
P78 0.7611(5) 0.1910(6) 0.5966(2) 0.017(1) 1.0 . Uani d ?
P88 0.7834(5) 0.4006(5) 0.5977(2) 0.016(1) 1.0 . Uani d ?
C18 0.9788(17) -0.0815(19) 0.6633(7) 0.014(5) 1.0 . Uiso d ?
C28 1.0093(15) -0.0110(30) 0.6447(8) 0.026(6) 1.0 . Uiso d ?
C38 0.9446(17) 0.1311(14) 0.6294(8) 0.013(4) 1.0 . Uiso d ?
C48 0.9089(18) 0.1265(16) 0.6564(9) 0.020(5) 1.0 . Uiso d ?
C58 0.8573(17) 0.2192(21) 0.6970(5) 0.016(5) 1.0 . Uiso d ?
C68 0.8143(11) 0.2892(26) 0.7065(7) 0.016(5) 1.0 . Uiso d ?
C78 0.8090(10) -0.2047(21) 0.5715(8) 0.008(4) 1.0 . Uiso d ?
C88 0.7708(12) -0.1449(20) 0.5899(6) 0.013(4) 1.0 . Uiso d ?
C98 0.7740(14) 0.0224(13) 0.6231(7) 0.003(4) 1.0 . Uiso d ?
C108 0.7930(14) 0.0775(13) 0.5971(7) 0.002(4) 1.0 . Uiso d ?
C118 0.7743(17) 0.2502(20) 0.5628(5) 0.010(5) 1.0 . Uiso d ?
C128 0.7528(15) 0.3478(20) 0.5648(6) 0.007(5) 1.0 . Uiso d ?
C138 1.0135(5) -0.2494(8) 0.6301(2) 0.022(1) 1.0 . Uani d ?
C148 1.0178(8) -0.2747(15) 0.6014(3) 0.025(4) 1.0 . Uani d ?
C158 1.0622(9) -0.3265(17) 0.5920(4) 0.026(5) 1.0 . Uani d ?
C168 1.1014(8) -0.3519(16) 0.6116(5) 0.024(2) 1.0 . Uani d ?
C178 1.0980(8) -0.3277(21) 0.6401(5) 0.026(4) 1.0 . Uani d ?
C188 1.0536(7) -0.2759(18) 0.6495(3) 0.026(3) 1.0 . Uani d ?
C198 0.9217(6) -0.2648(9) 0.6652(3) 0.027(2) 1.0 . Uani d ?
C208 0.8759(11) -0.3104(20) 0.6553(5) 0.043(5) 1.0 . Uani d ?
C218 0.8499(13) -0.3740(24) 0.6729(7) 0.059(7) 1.0 . Uani d ?
C228 0.8702(12) -0.3906(18) 0.7000(6) 0.055(7) 1.0 . Uani d ?
C238 0.9154(12) -0.3463(20) 0.7103(4) 0.050(8) 1.0 . Uani d ?
C248 0.9415(10) -0.2827(17) 0.6927(3) 0.038(5) 1.0 . Uani d ?
C258 1.0125(6) 0.0314(10) 0.5844(3) 0.025(2) 1.0 . Uani d ?
C268 1.0381(11) -0.0438(14) 0.5729(6) 0.025(3) 1.0 . Uani d ?
C278 1.0746(13) -0.0348(21) 0.5497(6) 0.033(7) 1.0 . Uani d ?
C288 1.0847(11) 0.0492(23) 0.5386(5) 0.045(8) 1.0 . Uani d ?
C298 1.0599(15) 0.1245(20) 0.5496(7) 0.048(7) 1.0 . Uani d ?
C308 1.0234(13) 0.1155(13) 0.5728(6) 0.035(3) 1.0 . Uani d ?
C318 0.9320(6) 0.3193(12) 0.6638(4) 0.026(2) 1.0 . Uani d ?
C328 0.9801(7) 0.2933(19) 0.6773(8) 0.040(3) 1.0 . Uani d ?
C338 1.0230(9) 0.3549(25) 0.6807(9) 0.051(4) 1.0 . Uani d ?
C348 1.0168(12) 0.4411(23) 0.6705(8) 0.045(4) 1.0 . Uani d ?
C358 0.9696(14) 0.4682(17) 0.6571(9) 0.042(6) 1.0 . Uani d ?
C368 0.9267(11) 0.4066(12) 0.6538(7) 0.034(4) 1.0 . Uani d ?
C378 0.7040(8) 0.3684(12) 0.6958(3) 0.032(2) 1.0 . Uani d ?
C388 0.7209(13) 0.4543(12) 0.7034(6) 0.043(2) 1.0 . Uani d ?
C398 0.6830(18) 0.5171(17) 0.7138(7) 0.065(4) 1.0 . Uani d ?
C408 0.6291(16) 0.4925(26) 0.7165(6) 0.078(4) 1.0 . Uani d ?
C418 0.6116(11) 0.4079(29) 0.7092(8) 0.070(4) 1.0 . Uani d ?
C428 0.6494(7) 0.3452(22) 0.6987(7) 0.046(3) 1.0 . Uani d ?
C438 0.7256(6) 0.1766(9) 0.6917(4) 0.029(2) 1.0 . Uani d ?
C448 0.6883(12) 0.1345(14) 0.6737(7) 0.033(3) 1.0 . Uani d ?
C458 0.6670(14) 0.0500(16) 0.6810(9) 0.046(7) 1.0 . Uani d ?
C468 0.6834(13) 0.0096(12) 0.7062(9) 0.057(11) 1.0 . Uani d ?
C478 0.7202(15) 0.0501(15) 0.7244(7) 0.056(10) 1.0 . Uani d ?
C488 0.7416(12) 0.1345(13) 0.7171(5) 0.040(5) 1.0 . Uani d ?
C498 0.8588(6) -0.0562(9) 0.5380(3) 0.020(1) 1.0 . Uani d ?
C508 0.8907(11) 0.0207(10) 0.5396(6) 0.023(2) 1.0 . Uani d ?
C518 0.8780(14) 0.0963(12) 0.5228(7) 0.029(3) 1.0 . Uani d ?
C528 0.8335(13) 0.0931(15) 0.5047(6) 0.035(3) 1.0 . Uani d ?
C538 0.8014(12) 0.0178(19) 0.5028(7) 0.035(2) 1.0 . Uani d ?
C548 0.8141(10) -0.0577(15) 0.5196(5) 0.027(2) 1.0 . Uani d ?
C558 0.9066(6) -0.2378(9) 0.5361(3) 0.022(2) 1.0 . Uani d ?
C568 0.8747(9) -0.3038(16) 0.5233(6) 0.036(5) 1.0 . Uani d ?
C578 0.8986(13) -0.3678(19) 0.5050(8) 0.051(8) 1.0 . Uani d ?
C588 0.9538(13) -0.3643(17) 0.4999(6) 0.047(7) 1.0 . Uani d ?
C598 0.9862(9) -0.2997(21) 0.5124(6) 0.034(5) 1.0 . Uani d ?
C608 0.9623(6) -0.2357(17) 0.5306(5) 0.025(3) 1.0 . Uani d ?
C618 0.7882(6) -0.1349(10) 0.6546(3) 0.017(2) 1.0 . Uani d ?
C628 0.8160(12) -0.1075(21) 0.6792(3) 0.032(3) 1.0 . Uani d ?
C638 0.8016(16) -0.1421(26) 0.7063(3) 0.048(5) 1.0 . Uani d ?
C648 0.7597(15) -0.2032(22) 0.7082(4) 0.048(7) 1.0 . Uani d ?
C658 0.7316(15) -0.2313(22) 0.6842(5) 0.041(7) 1.0 . Uani d ?
C668 0.7461(11) -0.1967(18) 0.6571(4) 0.027(4) 1.0 . Uani d ?
C678 0.6869(5) 0.1825(9) 0.5935(3) 0.020(2) 1.0 . Uani d ?
C688 0.6534(6) 0.2435(14) 0.6077(5) 0.025(2) 1.0 . Uani d ?
C698 0.5965(6) 0.2370(19) 0.6053(6) 0.034(3) 1.0 . Uani d ?
C708 0.5742(5) 0.1697(20) 0.5888(6) 0.037(5) 1.0 . Uani d ?
C718 0.6065(7) 0.1086(20) 0.5746(7) 0.033(5) 1.0 . Uani d ?
C728 0.6635(6) 0.1151(15) 0.5770(5) 0.024(3) 1.0 . Uani d ?
C738 0.8495(5) 0.4461(9) 0.5867(3) 0.019(1) 1.0 . Uani d ?
C748 0.8862(7) 0.3930(16) 0.5715(5) 0.034(5) 1.0 . Uani d ?
C758 0.9369(7) 0.4279(21) 0.5631(6) 0.045(8) 1.0 . Uani d ?
C768 0.9498(8) 0.5152(20) 0.5699(6) 0.035(4) 1.0 . Uani d ?
C778 0.9141(9) 0.5690(15) 0.5849(9) 0.031(3) 1.0 . Uani d ?
C788 0.8634(8) 0.5340(11) 0.5934(7) 0.026(3) 1.0 . Uani d ?
C798 0.7362(6) 0.4945(8) 0.6026(4) 0.020(2) 1.0 . Uani d ?
C808 0.7254(12) 0.5527(14) 0.5799(5) 0.027(3) 1.0 . Uani d ?
C818 0.6892(14) 0.6248(16) 0.5836(7) 0.036(5) 1.0 . Uani d ?
C828 0.6646(11) 0.6371(16) 0.6100(8) 0.042(6) 1.0 . Uani d ?
C838 0.6747(13) 0.5804(20) 0.6327(7) 0.048(7) 1.0 . Uani d ?
C848 0.7109(12) 0.5083(17) 0.6290(5) 0.034(5) 1.0 . Uani d ?
Au19 1.1134(1) 0.1067(2) 0.3920(1) 0.0177(2) 1.0 . Uani d ?
Au29 1.2295(1) -0.2833(2) 0.3664(1) 0.0194(2) 1.0 . Uani d ?
P19 1.0623(4) 0.1775(7) 0.3541(2) 0.022(1) 1.0 . Uani d ?
P29 1.0551(4) -0.0215(6) 0.3850(3) 0.021(2) 1.0 . Uani d ?
P39 1.1491(4) -0.2377(8) 0.3402(3) 0.023(2) 1.0 . Uani d ?
P49 1.2693(5) -0.2912(7) 0.3183(2) 0.023(2) 1.0 . Uani d ?
P59 1.1450(5) 0.1641(7) 0.4380(1) 0.018(1) 1.0 . Uani d ?
P69 1.2094(2) 0.0992(7) 0.3825(2) 0.012(1) 1.0 . Uani d ?
P79 1.2633(5) -0.1844(6) 0.4034(2) 0.017(1) 1.0 . Uani d ?
P89 1.2334(5) -0.3979(5) 0.4032(2) 0.016(1) 1.0 . Uani d ?
C19 1.0216(16) 0.0820(19) 0.3390(8) 0.014(5) 1.0 . Uiso d ?
C29 1.0049(15) -0.0027(28) 0.3564(8) 0.026(6) 1.0 . Uiso d ?
C39 1.0798(18) -0.1369(14) 0.3764(9) 0.013(4) 1.0 . Uiso d ?
C49 1.1173(18) -0.1283(16) 0.3501(9) 0.020(5) 1.0 . Uiso d ?
C59 1.1740(17) -0.2087(25) 0.3044(5) 0.016(5) 1.0 . Uiso d ?
C69 1.2136(12) -0.2782(26) 0.2910(7) 0.016(5) 1.0 . Uiso d ?
C79 1.2137(9) 0.2105(24) 0.4288(9) 0.008(4) 1.0 . Uiso d ?
C89 1.2524(11) 0.1588(25) 0.4082(7) 0.013(4) 1.0 . Uiso d ?
C99 1.2488(13) -0.0076(14) 0.3794(7) 0.003(4) 1.0 . Uiso d ?
C109 1.2358(14) -0.0679(12) 0.4053(7) 0.002(4) 1.0 . Uiso d ?
C119 1.2564(18) -0.2485(19) 0.4368(5) 0.010(5) 1.0 . Uiso d ?
C129 1.2586(16) -0.3524(18) 0.4384(5) 0.007(5) 1.0 . Uiso d ?
C139 1.0066(5) 0.2567(8) 0.3605(3) 0.023(1) 1.0 . Uani d ?
C149 0.9906(10) 0.2769(17) 0.3885(3) 0.024(3) 1.0 . Uani d ?
C159 0.9478(11) 0.3378(20) 0.3935(5) 0.025(3) 1.0 . Uani d ?
C169 0.9221(8) 0.3771(15) 0.3703(6) 0.027(2) 1.0 . Uani d ?
C179 0.9373(10) 0.3582(17) 0.3425(5) 0.032(6) 1.0 . Uani d ?
C189 0.9801(9) 0.2973(15) 0.3375(4) 0.029(4) 1.0 . Uani d ?
C199 1.1005(6) 0.2449(10) 0.3280(3) 0.027(2) 1.0 . Uani d ?
C209 1.1394(12) 0.3061(19) 0.3375(5) 0.041(4) 1.0 . Uani d ?
C219 1.1688(14) 0.3579(23) 0.3175(7) 0.056(7) 1.0 . Uani d ?
C229 1.1586(13) 0.3473(21) 0.2886(7) 0.057(8) 1.0 . Uani d ?
C239 1.1203(16) 0.2873(26) 0.2787(5) 0.056(8) 1.0 . Uani d ?
C249 1.0909(13) 0.2355(22) 0.2987(3) 0.041(5) 1.0 . Uani d ?
C259 1.0059(6) -0.0357(10) 0.4143(3) 0.025(2) 1.0 . Uani d ?
C269 0.9771(11) 0.0378(14) 0.4248(6) 0.025(3) 1.0 . Uani d ?
C279 0.9394(13) 0.0269(20) 0.4473(7) 0.034(7) 1.0 . Uani d ?
C289 0.9312(12) -0.0572(22) 0.4588(6) 0.046(8) 1.0 . Uani d ?
C299 0.9592(15) -0.1308(19) 0.4488(7) 0.048(7) 1.0 . Uani d ?
C309 0.9970(13) -0.1199(13) 0.4263(6) 0.035(3) 1.0 . Uani d ?
C319 1.0925(6) -0.3149(11) 0.3335(3) 0.026(2) 1.0 . Uani d ?
C329 1.0441(7) -0.2835(18) 0.3215(8) 0.041(3) 1.0 . Uani d ?
C339 1.0007(9) -0.3428(24) 0.3163(9) 0.053(5) 1.0 . Uani d ?
C349 1.0066(11) -0.4321(23) 0.3232(7) 0.045(4) 1.0 . Uani d ?
C359 1.0540(13) -0.4646(16) 0.3350(8) 0.039(5) 1.0 . Uani d ?
C369 1.0975(11) -0.4054(11) 0.3402(7) 0.032(3) 1.0 . Uani d ?
C379 1.3082(8) -0.3889(10) 0.3062(3) 0.032(2) 1.0 . Uani d ?
C389 1.2814(13) -0.4649(10) 0.2961(6) 0.043(3) 1.0 . Uani d ?
C399 1.3113(19) -0.5400(13) 0.2868(7) 0.065(4) 1.0 . Uani d ?
C409 1.3674(19) -0.5373(19) 0.2878(6) 0.079(4) 1.0 . Uani d ?
C419 1.3948(13) -0.4628(25) 0.2976(8) 0.072(4) 1.0 . Uani d ?
C429 1.3649(8) -0.3878(20) 0.3069(7) 0.047(2) 1.0 . Uani d ?
C439 1.3135(6) -0.1996(9) 0.3062(3) 0.029(3) 1.0 . Uani d ?
C449 1.3403(11) -0.2051(17) 0.2799(4) 0.038(6) 1.0 . Uani d ?
C459 1.3742(12) -0.1348(21) 0.2707(6) 0.054(12) 1.0 . Uani d ?
C469 1.3806(12) -0.0606(17) 0.2880(8) 0.057(12) 1.0 . Uani d ?
C479 1.3546(15) -0.0538(15) 0.3141(8) 0.047(8) 1.0 . Uani d ?
C489 1.3206(13) -0.1241(13) 0.3233(6) 0.034(3) 1.0 . Uani d ?
C499 1.1612(6) 0.0681(8) 0.4610(3) 0.020(1) 1.0 . Uani d ?
C509 1.1306(11) -0.0102(10) 0.4592(5) 0.023(2) 1.0 . Uani d ?
C519 1.1431(13) -0.0840(12) 0.4769(7) 0.029(3) 1.0 . Uani d ?
C529 1.1858(12) -0.0776(14) 0.4960(6) 0.034(3) 1.0 . Uani d ?
C539 1.2167(11) -0.0009(17) 0.4981(6) 0.034(2) 1.0 . Uani d ?
C549 1.2042(9) 0.0729(14) 0.4804(5) 0.026(2) 1.0 . Uani d ?
C559 1.1116(6) 0.2429(9) 0.4625(3) 0.022(2) 1.0 . Uani d ?
C569 1.1411(10) 0.3123(16) 0.4750(6) 0.035(4) 1.0 . Uani d ?
C579 1.1154(13) 0.3728(19) 0.4939(8) 0.049(7) 1.0 . Uani d ?
C589 1.0608(13) 0.3624(18) 0.4998(6) 0.044(6) 1.0 . Uani d ?
C599 1.0308(9) 0.2942(20) 0.4876(6) 0.032(5) 1.0 . Uani d ?
C609 1.0565(6) 0.2338(16) 0.4688(5) 0.024(3) 1.0 . Uani d ?
C619 1.2345(6) 0.1330(9) 0.3470(3) 0.016(2) 1.0 . Uani d ?
C629 1.2095(11) 0.1010(22) 0.3222(3) 0.029(3) 1.0 . Uani d ?
C639 1.2288(15) 0.1269(26) 0.2949(3) 0.042(5) 1.0 . Uani d ?
C649 1.2727(14) 0.1843(21) 0.2931(4) 0.039(6) 1.0 . Uani d ?
C659 1.2980(13) 0.2168(21) 0.3174(5) 0.035(5) 1.0 . Uani d ?
C669 1.2787(10) 0.1908(18) 0.3447(4) 0.024(3) 1.0 . Uani d ?
C679 1.3369(5) -0.1646(9) 0.4029(3) 0.020(2) 1.0 . Uani d ?
C689 1.3697(6) -0.2067(17) 0.3825(4) 0.026(2) 1.0 . Uani d ?
C699 1.4262(6) -0.1915(21) 0.3822(6) 0.037(4) 1.0 . Uani d ?
C709 1.4487(6) -0.1346(20) 0.4023(6) 0.040(5) 1.0 . Uani d ?
C719 1.4172(7) -0.0923(20) 0.4227(7) 0.034(5) 1.0 . Uani d ?
C729 1.3607(7) -0.1075(16) 0.4230(5) 0.024(3) 1.0 . Uani d ?
C739 1.1669(5) -0.4476(8) 0.4114(3) 0.018(1) 1.0 . Uani d ?
C749 1.1315(7) -0.4052(17) 0.4304(5) 0.032(5) 1.0 . Uani d ?
C759 1.0805(8) -0.4434(22) 0.4367(7) 0.041(7) 1.0 . Uani d ?
C769 1.0660(7) -0.5230(18) 0.4238(6) 0.031(4) 1.0 . Uani d ?
C779 1.1003(8) -0.5661(16) 0.4049(8) 0.030(4) 1.0 . Uani d ?
C789 1.1513(8) -0.5280(12) 0.3986(7) 0.025(3) 1.0 . Uani d ?
C799 1.2804(6) -0.4928(8) 0.4002(4) 0.020(2) 1.0 . Uani d ?
C809 1.2884(12) -0.5499(14) 0.4235(5) 0.028(4) 1.0 . Uani d ?
C819 1.3246(14) -0.6228(16) 0.4212(7) 0.037(5) 1.0 . Uani d ?
C829 1.3518(11) -0.6368(15) 0.3957(8) 0.041(6) 1.0 . Uani d ?
C839 1.3445(13) -0.5812(20) 0.3724(7) 0.046(7) 1.0 . Uani d ?
C849 1.3084(12) -0.5083(17) 0.3747(5) 0.033(4) 1.0 . Uani d ?
P98 0.6503(5) -0.1416(7) 0.5176(2) 0.028(3) 1.0 . Uani d ?
F18 0.5944(6) -0.0894(13) 0.5220(5) 0.043(3) 1.0 . Uani d ?
F28 0.6277(9) -0.2225(11) 0.5365(4) 0.048(4) 1.0 . Uani d ?
F38 0.6265(9) -0.1876(12) 0.4894(3) 0.050(3) 1.0 . Uani d ?
F48 0.7062(6) -0.1938(13) 0.5132(5) 0.058(5) 1.0 . Uani d ?
F58 0.6728(9) -0.0607(10) 0.4988(4) 0.053(5) 1.0 . Uani d ?
F68 0.6741(8) -0.0956(13) 0.5458(4) 0.055(4) 1.0 . Uani d ?
P99 1.3646(5) 0.1447(7) 0.4829(2) 0.028(3) 1.0 . Uani d ?
F19 1.3095(6) 0.2007(11) 0.4838(5) 0.059(4) 1.0 . Uani d ?
F29 1.3396(9) 0.0747(11) 0.5051(4) 0.058(5) 1.0 . Uani d ?
F39 1.3415(9) 0.0870(12) 0.4569(4) 0.053(2) 1.0 . Uani d ?
F49 1.4198(6) 0.0887(12) 0.4821(5) 0.043(4) 1.0 . Uani d ?
F59 1.3896(8) 0.2148(11) 0.4608(4) 0.049(4) 1.0 . Uani d ?
F69 1.3878(8) 0.2025(12) 0.5090(3) 0.047(4) 1.0 . Uani d ?
P108 0.9308(7) 0.0449(9) 0.7515(3) 0.063(10) 1.0 . Uani d ?
F78 0.9183(13) 0.1465(11) 0.7595(6) 0.103(12) 1.0 . Uani d ?
F88 0.9612(11) 0.0768(19) 0.7230(4) 0.091(9) 1.0 . Uani d ?
F98 0.9867(9) 0.0503(21) 0.7687(6) 0.114(15) 1.0 . Uani d ?
F108 0.9433(14) -0.0568(11) 0.7434(6) 0.161(20) 1.0 . Uani d ?
F118 0.9004(11) 0.0129(19) 0.7799(4) 0.127(15) 1.0 . Uani d ?
F128 0.8750(9) 0.0394(17) 0.7342(6) 0.105(12) 1.0 . Uani d ?
P118 0.5810(7) -0.2192(9) 0.7459(3) 0.063(7) 1.0 . Uani d ?
F138 0.6354(10) -0.2770(18) 0.7474(7) 0.085(9) 1.0 . Uani d ?
F148 0.6047(10) -0.1529(15) 0.7696(5) 0.105(11) 1.0 . Uani d ?
F158 0.6071(14) -0.1588(17) 0.7212(5) 0.132(8) 1.0 . Uani d ?
F168 0.5266(10) -0.1613(19) 0.7443(6) 0.148(19) 1.0 . Uani d ?
F178 0.5573(11) -0.2854(12) 0.7221(4) 0.084(11) 1.0 . Uani d ?
F188 0.5548(14) -0.2795(20) 0.7705(4) 0.130(14) 1.0 . Uani d ?
H1C16 0.4643 0.5604 0.6776 0.014 1.0 . Uiso c ?
H2C16 0.5222 0.6157 0.6773 0.014 1.0 . Uiso c ?
H1C26 0.5438 0.5604 0.6312 0.026 1.0 . Uiso c ?
H2C26 0.5297 0.4742 0.6519 0.026 1.0 . Uiso c ?
H1C36 0.4744 0.3260 0.6225 0.013 1.0 . Uiso c ?
H2C36 0.4179 0.3485 0.6050 0.013 1.0 . Uiso c ?
H1C46 0.4355 0.3798 0.6656 0.020 1.0 . Uiso c ?
H2C46 0.3797 0.4081 0.6483 0.020 1.0 . Uiso c ?
H1C56 0.3532 0.3096 0.7034 0.016 1.0 . Uiso c ?
H2C56 0.3967 0.2269 0.7075 0.016 1.0 . Uiso c ?
H1C66 0.3251 0.1198 0.7008 0.016 1.0 . Uiso c ?
H2C66 0.3074 0.1892 0.7266 0.016 1.0 . Uiso c ?
H1C76 0.2791 0.6977 0.5473 0.008 1.0 . Uiso c ?
H2C76 0.3025 0.7753 0.5691 0.008 1.0 . Uiso c ?
H1C86 0.2498 0.7068 0.6009 0.013 1.0 . Uiso c ?
H2C86 0.2495 0.6126 0.5826 0.013 1.0 . Uiso c ?
H1C96 0.2333 0.5094 0.6189 0.003 1.0 . Uiso c ?
H2C96 0.2846 0.4587 0.6347 0.003 1.0 . Uiso c ?
H1C106 0.2586 0.4597 0.5747 0.002 1.0 . Uiso c ?
H2C106 0.3202 0.4330 0.5857 0.002 1.0 . Uiso c ?
H1C116 0.3222 0.2797 0.5638 0.010 1.0 . Uiso c ?
H2C116 0.2624 0.2953 0.5488 0.010 1.0 . Uiso c ?
H1C126 0.2310 0.1566 0.5642 0.007 1.0 . Uiso c ?
H2C126 0.2910 0.1386 0.5496 0.007 1.0 . Uiso c ?
H1C146 0.5027 0.7573 0.5915 0.029 1.0 . Uani c ?
H1C156 0.5805 0.8497 0.5798 0.028 1.0 . Uani c ?
H1C166 0.6390 0.9003 0.6172 0.026 1.0 . Uani c ?
H1C176 0.6221 0.8616 0.6661 0.037 1.0 . Uani c ?
H1C186 0.5444 0.7693 0.6780 0.033 1.0 . Uani c ?
H1C206 0.3615 0.7948 0.6360 0.059 1.0 . Uani c ?
H1C216 0.3151 0.9072 0.6643 0.091 1.0 . Uani c ?
H1C226 0.3498 0.9471 0.7103 0.072 1.0 . Uani c ?
H1C236 0.4297 0.8782 0.7290 0.066 1.0 . Uani c ?
H1C246 0.4764 0.7657 0.7008 0.048 1.0 . Uani c ?
H1C266 0.5529 0.5837 0.5851 0.025 1.0 . Uani c ?
H1C276 0.6131 0.5523 0.5452 0.038 1.0 . Uani c ?
H1C286 0.6076 0.4116 0.5214 0.062 1.0 . Uani c ?
H1C296 0.5437 0.3010 0.5361 0.066 1.0 . Uani c ?
H1C306 0.4833 0.3318 0.5760 0.038 1.0 . Uani c ?
H1C326 0.4881 0.2612 0.6829 0.053 1.0 . Uani c ?
H1C336 0.5631 0.1567 0.6867 0.075 1.0 . Uani c ?
H1C346 0.5537 0.0097 0.6676 0.059 1.0 . Uani c ?
H1C356 0.4717 -0.0364 0.6448 0.058 1.0 . Uani c ?
H1C366 0.3966 0.0677 0.6409 0.045 1.0 . Uani c ?
H1C386 0.2566 0.0371 0.7025 0.045 1.0 . Uani c ?
H1C396 0.1877 -0.0638 0.7207 0.083 1.0 . Uani c ?
H1C406 0.0964 -0.0127 0.7258 0.105 1.0 . Uani c ?
H1C416 0.0717 0.1363 0.7132 0.092 1.0 . Uani c ?
H1C426 0.1403 0.2377 0.6950 0.049 1.0 . Uani c ?
H1C446 0.1788 0.3512 0.6605 0.034 1.0 . Uani c ?
H1C456 0.1498 0.4996 0.6747 0.055 1.0 . Uani c ?
H1C466 0.1885 0.5676 0.7162 0.075 1.0 . Uani c ?
H1C476 0.2554 0.4918 0.7441 0.074 1.0 . Uani c ?
H1C486 0.2847 0.3434 0.7301 0.043 1.0 . Uani c ?
H1C506 0.4311 0.5018 0.5450 0.022 1.0 . Uani c ?
H1C516 0.4115 0.3751 0.5142 0.029 1.0 . Uani c ?
H1C526 0.3250 0.3643 0.4915 0.041 1.0 . Uani c ?
H1C536 0.2573 0.4762 0.4984 0.046 1.0 . Uani c ?
H1C546 0.2766 0.6031 0.5291 0.030 1.0 . Uani c ?
H1C566 0.3476 0.8208 0.5302 0.041 1.0 . Uani c ?
H1C576 0.4005 0.9139 0.4981 0.065 1.0 . Uani c ?
H1C586 0.4927 0.8760 0.4882 0.050 1.0 . Uani c ?
H1C596 0.5338 0.7477 0.5094 0.036 1.0 . Uani c ?
H1C606 0.4813 0.6542 0.5415 0.027 1.0 . Uani c ?
H1C626 0.3468 0.5958 0.6798 0.041 1.0 . Uani c ?
H1C636 0.3156 0.6606 0.7245 0.069 1.0 . Uani c ?
H1C646 0.2375 0.7551 0.7246 0.062 1.0 . Uani c ?
H1C656 0.1897 0.7870 0.6813 0.058 1.0 . Uani c ?
H1C666 0.2207 0.7225 0.6365 0.036 1.0 . Uani c ?
H1C686 0.1653 0.2208 0.6234 0.027 1.0 . Uani c ?
H1C696 0.0678 0.2424 0.6234 0.043 1.0 . Uani c ?
H1C706 0.0298 0.3683 0.5992 0.050 1.0 . Uani c ?
H1C716 0.0864 0.4734 0.5750 0.043 1.0 . Uani c ?
H1C726 0.1840 0.4522 0.5749 0.027 1.0 . Uani c ?
H1C746 0.3818 0.1446 0.5605 0.049 1.0 . Uani c ?
H1C756 0.4652 0.0703 0.5467 0.068 1.0 . Uani c ?
H1C766 0.4870 -0.0717 0.5669 0.044 1.0 . Uani c ?
H1C776 0.4278 -0.1420 0.6005 0.049 1.0 . Uani c ?
H1C786 0.3443 -0.0682 0.6145 0.041 1.0 . Uani c ?
H1C806 0.2579 -0.0554 0.5666 0.035 1.0 . Uani c ?
H1C816 0.1900 -0.1705 0.5739 0.048 1.0 . Uani c ?
H1C826 0.1350 -0.1674 0.6160 0.060 1.0 . Uani c ?
H1C836 0.1457 -0.0528 0.6511 0.080 1.0 . Uani c ?
H1C846 0.2135 0.0625 0.6440 0.050 1.0 . Uani c ?
H1C17 0.5066 0.4078 0.3195 0.014 1.0 . Uiso c ?
H2C17 0.5633 0.4630 0.3259 0.014 1.0 . Uiso c ?
H1C27 0.4838 0.5261 0.3522 0.026 1.0 . Uiso c ?
H2C27 0.4800 0.4307 0.3698 0.026 1.0 . Uiso c ?
H1C37 0.5966 0.6588 0.3900 0.013 1.0 . Uiso c ?
H2C37 0.5416 0.6674 0.3701 0.013 1.0 . Uiso c ?
H1C47 0.6388 0.5849 0.3485 0.020 1.0 . Uiso c ?
H2C47 0.5863 0.6210 0.3298 0.020 1.0 . Uiso c ?
H1C57 0.6354 0.7410 0.2912 0.016 1.0 . Uiso c ?
H2C57 0.6836 0.6713 0.3013 0.016 1.0 . Uiso c ?
H1C67 0.7240 0.7886 0.2752 0.016 1.0 . Uiso c ?
H2C67 0.6944 0.8639 0.2958 0.016 1.0 . Uiso c ?
H1C77 0.6965 0.2318 0.4154 0.008 1.0 . Uiso c ?
H2C77 0.7268 0.2633 0.4452 0.008 1.0 . Uiso c ?
H1C87 0.7529 0.4007 0.4248 0.013 1.0 . Uiso c ?
H2C87 0.7732 0.3207 0.4029 0.013 1.0 . Uiso c ?
H1C97 0.7202 0.5653 0.3665 0.003 1.0 . Uiso c ?
H2C97 0.7771 0.5280 0.3807 0.003 1.0 . Uiso c ?
H1C107 0.6850 0.5959 0.4130 0.002 1.0 . Uiso c ?
H2C107 0.7407 0.5554 0.4278 0.002 1.0 . Uiso c ?
H1C117 0.7556 0.7211 0.4546 0.010 1.0 . Uiso c ?
H2C117 0.6976 0.7484 0.4393 0.010 1.0 . Uiso c ?
H1C127 0.7528 0.8815 0.4493 0.007 1.0 . Uiso c ?
H2C127 0.8009 0.8398 0.4287 0.007 1.0 . Uiso c ?
H1C147 0.5238 0.2511 0.4093 0.030 1.0 . Uani c ?
H1C157 0.4497 0.1534 0.4231 0.031 1.0 . Uani c ?
H1C167 0.3884 0.1001 0.3873 0.027 1.0 . Uani c ?
H1C177 0.3988 0.1414 0.3382 0.036 1.0 . Uani c ?
H1C187 0.4728 0.2391 0.3243 0.032 1.0 . Uani c ?
H1C207 0.6458 0.1921 0.3547 0.052 1.0 . Uani c ?
H1C217 0.6988 0.1210 0.3173 0.077 1.0 . Uani c ?
H1C227 0.6840 0.1614 0.2684 0.080 1.0 . Uani c ?
H1C237 0.6178 0.2709 0.2557 0.091 1.0 . Uani c ?
H1C247 0.5647 0.3424 0.2930 0.059 1.0 . Uani c ?
H1C267 0.4739 0.4169 0.4231 0.025 1.0 . Uani c ?
H1C277 0.4110 0.4531 0.4613 0.038 1.0 . Uani c ?
H1C287 0.4034 0.6039 0.4775 0.063 1.0 . Uani c ?
H1C297 0.4568 0.7198 0.4566 0.067 1.0 . Uani c ?
H1C307 0.5198 0.6842 0.4183 0.038 1.0 . Uani c ?
H1C327 0.5406 0.7281 0.3126 0.054 1.0 . Uani c ?
H1C337 0.4623 0.8252 0.3081 0.078 1.0 . Uani c ?
H1C347 0.4629 0.9682 0.3307 0.062 1.0 . Uani c ?
H1C357 0.5395 1.0173 0.3577 0.058 1.0 . Uani c ?
H1C367 0.6179 0.9207 0.3624 0.044 1.0 . Uani c ?
H1C387 0.7438 0.9867 0.3025 0.046 1.0 . Uani c ?
H1C397 0.7947 1.1186 0.2888 0.085 1.0 . Uani c ?
H1C407 0.8915 1.1126 0.2873 0.108 1.0 . Uani c ?
H1C417 0.9390 0.9787 0.2990 0.094 1.0 . Uani c ?
H1C427 0.8884 0.8464 0.3127 0.050 1.0 . Uani c ?
H1C447 0.8296 0.7827 0.2646 0.042 1.0 . Uani c ?
H1C457 0.8764 0.6593 0.2417 0.074 1.0 . Uani c ?
H1C467 0.8823 0.5189 0.2658 0.079 1.0 . Uani c ?
H1C477 0.8430 0.4979 0.3120 0.058 1.0 . Uani c ?
H1C487 0.7961 0.6210 0.3350 0.035 1.0 . Uani c ?
H1C507 0.5859 0.5101 0.4551 0.023 1.0 . Uani c ?
H1C517 0.6073 0.6367 0.4855 0.030 1.0 . Uani c ?
H1C527 0.6931 0.6429 0.5092 0.041 1.0 . Uani c ?
H1C537 0.7583 0.5263 0.5035 0.046 1.0 . Uani c ?
H1C547 0.7372 0.3995 0.4731 0.030 1.0 . Uani c ?
H1C567 0.6723 0.1870 0.4702 0.041 1.0 . Uani c ?
H1C577 0.6228 0.0854 0.5011 0.068 1.0 . Uani c ?
H1C587 0.5289 0.1115 0.5105 0.055 1.0 . Uani c ?
H1C597 0.4828 0.2362 0.4899 0.037 1.0 . Uani c ?
H1C607 0.5320 0.3381 0.4590 0.027 1.0 . Uani c ?
H1C627 0.6678 0.4454 0.3228 0.043 1.0 . Uani c ?
H1C637 0.6982 0.4075 0.2749 0.070 1.0 . Uani c ?
H1C647 0.7807 0.3260 0.2687 0.052 1.0 . Uani c ?
H1C657 0.8338 0.2811 0.3090 0.043 1.0 . Uani c ?
H1C667 0.8037 0.3186 0.3570 0.031 1.0 . Uani c ?
H1C687 0.8567 0.7780 0.3788 0.027 1.0 . Uani c ?
H1C697 0.9532 0.7460 0.3806 0.044 1.0 . Uani c ?
H1C707 0.9850 0.6214 0.4077 0.050 1.0 . Uani c ?
H1C717 0.9234 0.5275 0.4331 0.043 1.0 . Uani c ?
H1C727 0.8269 0.5589 0.4315 0.027 1.0 . Uani c ?
H1C747 0.6425 0.8574 0.4366 0.049 1.0 . Uani c ?
H1C757 0.5581 0.9278 0.4509 0.069 1.0 . Uani c ?
H1C767 0.5367 1.0737 0.4337 0.044 1.0 . Uani c ?
H1C777 0.5971 1.1516 0.4025 0.049 1.0 . Uani c ?
H1C787 0.6816 1.0817 0.3880 0.040 1.0 . Uani c ?
H1C807 0.7610 1.0593 0.4377 0.038 1.0 . Uani c ?
H1C817 0.8233 1.1843 0.4342 0.052 1.0 . Uani c ?
H1C827 0.8777 1.2016 0.3923 0.054 1.0 . Uani c ?
H1C837 0.8718 1.0977 0.3536 0.069 1.0 . Uani c ?
H1C847 0.8097 0.9724 0.3569 0.046 1.0 . Uani c ?
H1C18 1.0040 -0.1024 0.6790 0.014 1.0 . Uiso c ?
H2C18 0.9459 -0.0520 0.6721 0.014 1.0 . Uiso c ?
H1C28 1.0176 0.0436 0.6566 0.026 1.0 . Uiso c ?
H2C28 1.0443 -0.0373 0.6372 0.026 1.0 . Uiso c ?
H1C38 0.9238 0.1643 0.6141 0.013 1.0 . Uiso c ?
H2C38 0.9787 0.1652 0.6343 0.013 1.0 . Uiso c ?
H1C48 0.8804 0.0784 0.6544 0.020 1.0 . Uiso c ?
H2C48 0.9319 0.1139 0.6739 0.020 1.0 . Uiso c ?
H1C58 0.8907 0.2248 0.7095 0.016 1.0 . Uiso c ?
H2C58 0.8417 0.1571 0.6990 0.016 1.0 . Uiso c ?
H1C68 0.8023 0.2753 0.7267 0.016 1.0 . Uiso c ?
H2C68 0.8310 0.3507 0.7059 0.016 1.0 . Uiso c ?
H1C78 0.8175 -0.2601 0.5830 0.008 1.0 . Uiso c ?
H2C78 0.7885 -0.2221 0.5536 0.008 1.0 . Uiso c ?
H1C88 0.7543 -0.0976 0.5772 0.013 1.0 . Uiso c ?
H2C88 0.7411 -0.1834 0.5982 0.013 1.0 . Uiso c ?
H1C98 0.7858 0.0519 0.6416 0.003 1.0 . Uiso c ?
H2C98 0.7331 0.0161 0.6230 0.003 1.0 . Uiso c ?
H1C108 0.8337 0.0844 0.5980 0.002 1.0 . Uiso c ?
H2C108 0.7827 0.0448 0.5790 0.002 1.0 . Uiso c ?
H1C118 0.7553 0.2182 0.5466 0.010 1.0 . Uiso c ?
H2C118 0.8147 0.2512 0.5590 0.010 1.0 . Uiso c ?
H1C128 0.7639 0.3825 0.5472 0.007 1.0 . Uiso c ?
H2C128 0.7119 0.3475 0.5665 0.007 1.0 . Uiso c ?
H1C148 0.9889 -0.2558 0.5872 0.030 1.0 . Uani c ?
H1C158 1.0654 -0.3449 0.5712 0.031 1.0 . Uani c ?
H1C168 1.1332 -0.3890 0.6049 0.025 1.0 . Uani c ?
H1C178 1.1271 -0.3469 0.6541 0.033 1.0 . Uani c ?
H1C188 1.0508 -0.2579 0.6703 0.031 1.0 . Uani c ?
H1C208 0.8614 -0.2977 0.6355 0.058 1.0 . Uani c ?
H1C218 0.8168 -0.4070 0.6658 0.086 1.0 . Uani c ?
H1C228 0.8516 -0.4361 0.7126 0.071 1.0 . Uani c ?
H1C238 0.9297 -0.3593 0.7301 0.070 1.0 . Uani c ?
H1C248 0.9746 -0.2500 0.7000 0.050 1.0 . Uani c ?
H1C268 1.0304 -0.1048 0.5811 0.025 1.0 . Uani c ?
H1C278 1.0931 -0.0891 0.5414 0.035 1.0 . Uani c ?
H1C288 1.1108 0.0557 0.5220 0.057 1.0 . Uani c ?
H1C298 1.0678 0.1853 0.5412 0.064 1.0 . Uani c ?
H1C308 1.0050 0.1701 0.5810 0.038 1.0 . Uani c ?
H1C328 0.9842 0.2302 0.6847 0.053 1.0 . Uani c ?
H1C338 1.0578 0.3363 0.6904 0.074 1.0 . Uani c ?
H1C348 1.0475 0.4852 0.6729 0.056 1.0 . Uani c ?
H1C358 0.9658 0.5314 0.6498 0.057 1.0 . Uani c ?
H1C368 0.8920 0.4258 0.6440 0.045 1.0 . Uani c ?
H1C388 0.7603 0.4716 0.7013 0.045 1.0 . Uani c ?
H1C398 0.6951 0.5793 0.7193 0.083 1.0 . Uani c ?
H1C408 0.6020 0.5374 0.7240 0.105 1.0 . Uani c ?
H1C418 0.5720 0.3912 0.7112 0.092 1.0 . Uani c ?
H1C428 0.6370 0.2832 0.6933 0.049 1.0 . Uani c ?
H1C448 0.6766 0.1645 0.6553 0.035 1.0 . Uani c ?
H1C458 0.6400 0.0194 0.6680 0.054 1.0 . Uani c ?
H1C468 0.6681 -0.0508 0.7114 0.074 1.0 . Uani c ?
H1C478 0.7317 0.0195 0.7427 0.073 1.0 . Uani c ?
H1C488 0.7685 0.1647 0.7302 0.043 1.0 . Uani c ?
H1C508 0.9231 0.0223 0.5529 0.025 1.0 . Uani c ?
H1C518 0.9010 0.1519 0.5240 0.034 1.0 . Uani c ?
H1C528 0.8244 0.1472 0.4927 0.043 1.0 . Uani c ?
H1C538 0.7691 0.0168 0.4894 0.045 1.0 . Uani c ?
H1C548 0.7909 -0.1131 0.5183 0.030 1.0 . Uani c ?
H1C568 0.8343 -0.3058 0.5271 0.042 1.0 . Uani c ?
H1C578 0.8756 -0.4156 0.4957 0.072 1.0 . Uani c ?
H1C588 0.9709 -0.4101 0.4868 0.061 1.0 . Uani c ?
H1C598 1.0265 -0.2982 0.5084 0.040 1.0 . Uani c ?
H1C608 0.9856 -0.1882 0.5398 0.027 1.0 . Uani c ?
H1C628 0.8466 -0.0628 0.6776 0.042 1.0 . Uani c ?
H1C638 0.8216 -0.1224 0.7241 0.072 1.0 . Uani c ?
H1C648 0.7493 -0.2280 0.7276 0.065 1.0 . Uani c ?
H1C658 0.7011 -0.2760 0.6860 0.058 1.0 . Uani c ?
H1C668 0.7258 -0.2168 0.6394 0.035 1.0 . Uani c ?
H1C688 0.6701 0.2925 0.6197 0.027 1.0 . Uani c ?
H1C698 0.5722 0.2811 0.6156 0.042 1.0 . Uani c ?
H1C708 0.5334 0.1650 0.5871 0.047 1.0 . Uani c ?
H1C718 0.5895 0.0598 0.5626 0.040 1.0 . Uani c ?
H1C728 0.6874 0.0708 0.5666 0.026 1.0 . Uani c ?
H1C748 0.8764 0.3293 0.5666 0.050 1.0 . Uani c ?
H1C758 0.9636 0.3896 0.5521 0.071 1.0 . Uani c ?
H1C768 0.9861 0.5402 0.5639 0.044 1.0 . Uani c ?
H1C778 0.9243 0.6326 0.5898 0.045 1.0 . Uani c ?
H1C788 0.8370 0.5728 0.6044 0.038 1.0 . Uani c ?
H1C808 0.7436 0.5431 0.5607 0.037 1.0 . Uani c ?
H1C818 0.6813 0.6670 0.5672 0.050 1.0 . Uani c ?
H1C828 0.6387 0.6887 0.6126 0.055 1.0 . Uani c ?
H1C838 0.6564 0.5905 0.6518 0.072 1.0 . Uani c ?
H1C848 0.7186 0.4665 0.6455 0.047 1.0 . Uani c ?
H1C19 1.0430 0.0591 0.3221 0.014 1.0 . Uiso c ?
H2C19 0.9864 0.1092 0.3320 0.014 1.0 . Uiso c ?
H1C29 0.9678 0.0067 0.3651 0.026 1.0 . Uiso c ?
H2C29 1.0039 -0.0562 0.3432 0.026 1.0 . Uiso c ?
H1C39 1.0481 -0.1772 0.3718 0.013 1.0 . Uiso c ?
H2C39 1.1006 -0.1623 0.3932 0.013 1.0 . Uiso c ?
H1C49 1.0953 -0.1059 0.3333 0.020 1.0 . Uiso c ?
H2C49 1.1470 -0.0840 0.3547 0.020 1.0 . Uiso c ?
H1C59 1.1935 -0.1495 0.3057 0.016 1.0 . Uiso c ?
H2C59 1.1416 -0.2026 0.2912 0.016 1.0 . Uiso c ?
H1C69 1.1945 -0.3371 0.2877 0.016 1.0 . Uiso c ?
H2C69 1.2287 -0.2555 0.2722 0.016 1.0 . Uiso c ?
H1C79 1.2339 0.2180 0.4475 0.008 1.0 . Uiso c ?
H2C79 1.2074 0.2711 0.4198 0.008 1.0 . Uiso c ?
H1C89 1.2769 0.2021 0.3978 0.013 1.0 . Uiso c ?
H2C89 1.2752 0.1150 0.4194 0.013 1.0 . Uiso c ?
H1C99 1.2889 0.0062 0.3792 0.003 1.0 . Uiso c ?
H2C99 1.2384 -0.0393 0.3611 0.003 1.0 . Uiso c ?
H1C109 1.2512 -0.0386 0.4230 0.002 1.0 . Uiso c ?
H2C109 1.1950 -0.0720 0.4071 0.002 1.0 . Uiso c ?
H1C119 1.2201 -0.2309 0.4451 0.010 1.0 . Uiso c ?
H2C119 1.2864 -0.2265 0.4498 0.010 1.0 . Uiso c ?
H1C129 1.2971 -0.3727 0.4418 0.007 1.0 . Uiso c ?
H2C129 1.2346 -0.3743 0.4545 0.007 1.0 . Uiso c ?
H1C149 1.0096 0.2478 0.4053 0.028 1.0 . Uani c ?
H1C159 0.9362 0.3524 0.4137 0.027 1.0 . Uani c ?
H1C169 0.8915 0.4206 0.3739 0.030 1.0 . Uani c ?
H1C179 0.9180 0.3875 0.3259 0.042 1.0 . Uani c ?
H1C189 0.9915 0.2830 0.3172 0.034 1.0 . Uani c ?
H1C209 1.1466 0.3133 0.3587 0.055 1.0 . Uani c ?
H1C219 1.1969 0.4022 0.3243 0.081 1.0 . Uani c ?
H1C229 1.1796 0.3844 0.2743 0.074 1.0 . Uani c ?
H1C239 1.1134 0.2805 0.2575 0.080 1.0 . Uani c ?
H1C249 1.0628 0.1913 0.2918 0.055 1.0 . Uani c ?
H1C269 0.9834 0.0989 0.4163 0.025 1.0 . Uani c ?
H1C279 0.9185 0.0799 0.4549 0.035 1.0 . Uani c ?
H1C289 0.9042 -0.0650 0.4749 0.058 1.0 . Uani c ?
H1C299 0.9527 -0.1917 0.4574 0.064 1.0 . Uani c ?
H1C309 1.0176 -0.1733 0.4188 0.038 1.0 . Uani c ?
H1C329 1.0403 -0.2182 0.3166 0.055 1.0 . Uani c ?
H1C339 0.9657 -0.3202 0.3077 0.078 1.0 . Uani c ?
H1C349 0.9755 -0.4746 0.3195 0.056 1.0 . Uani c ?
H1C359 1.0576 -0.5301 0.3399 0.052 1.0 . Uani c ?
H1C369 1.1324 -0.4285 0.3489 0.042 1.0 . Uani c ?
H1C389 1.2404 -0.4662 0.2955 0.045 1.0 . Uani c ?
H1C399 1.2920 -0.5950 0.2796 0.082 1.0 . Uani c ?
H1C409 1.3888 -0.5910 0.2811 0.106 1.0 . Uani c ?
H1C419 1.4358 -0.4621 0.2981 0.095 1.0 . Uani c ?
H1C429 1.3846 -0.3330 0.3141 0.050 1.0 . Uani c ?
H1C449 1.3353 -0.2596 0.2674 0.041 1.0 . Uani c ?
H1C459 1.3936 -0.1387 0.2516 0.069 1.0 . Uani c ?
H1C469 1.4049 -0.0103 0.2814 0.073 1.0 . Uani c ?
H1C479 1.3597 0.0010 0.3265 0.055 1.0 . Uani c ?
H1C489 1.3014 -0.1196 0.3424 0.035 1.0 . Uani c ?
H1C509 1.0994 -0.0142 0.4452 0.025 1.0 . Uani c ?
H1C519 1.1210 -0.1407 0.4756 0.034 1.0 . Uani c ?
H1C529 1.1948 -0.1304 0.5086 0.042 1.0 . Uani c ?
H1C539 1.2478 0.0025 0.5122 0.044 1.0 . Uani c ?
H1C549 1.2265 0.1293 0.4818 0.029 1.0 . Uani c ?
H1C569 1.1810 0.3193 0.4706 0.042 1.0 . Uani c ?
H1C579 1.1367 0.4230 0.5029 0.070 1.0 . Uani c ?
H1C589 1.0424 0.4057 0.5133 0.057 1.0 . Uani c ?
H1C599 0.9909 0.2877 0.4922 0.037 1.0 . Uani c ?
H1C609 1.0348 0.1837 0.4598 0.027 1.0 . Uani c ?
H1C629 1.1775 0.0591 0.3237 0.040 1.0 . Uani c ?
H1C639 1.2108 0.1038 0.2769 0.064 1.0 . Uani c ?
H1C649 1.2865 0.2028 0.2737 0.052 1.0 . Uani c ?
H1C659 1.3300 0.2586 0.3157 0.050 1.0 . Uani c ?
H1C669 1.2970 0.2142 0.3625 0.034 1.0 . Uani c ?
H1C689 1.3528 -0.2481 0.3679 0.028 1.0 . Uani c ?
H1C699 1.4499 -0.2218 0.3675 0.046 1.0 . Uani c ?
H1C709 1.4892 -0.1238 0.4021 0.051 1.0 . Uani c ?
H1C719 1.4344 -0.0510 0.4372 0.040 1.0 . Uani c ?
H1C729 1.3372 -0.0769 0.4378 0.025 1.0 . Uani c ?
H1C749 1.1425 -0.3470 0.4397 0.049 1.0 . Uani c ?
H1C759 1.0549 -0.4128 0.4505 0.066 1.0 . Uani c ?
H1C769 1.0295 -0.5503 0.4283 0.039 1.0 . Uani c ?
H1C779 1.0890 -0.6243 0.3957 0.045 1.0 . Uani c ?
H1C789 1.1767 -0.5590 0.3848 0.039 1.0 . Uani c ?
H1C809 1.2683 -0.5391 0.4421 0.038 1.0 . Uani c ?
H1C819 1.3304 -0.6642 0.4381 0.053 1.0 . Uani c ?
H1C829 1.3777 -0.6889 0.3941 0.054 1.0 . Uani c ?
H1C839 1.3648 -0.5925 0.3540 0.068 1.0 . Uani c ?
H1C849 1.3028 -0.4673 0.3578 0.045 1.0 . Uani c ?

loop_
_atom_site_aniso_label
_atom_site_aniso_U_11
_atom_site_aniso_U_22
_atom_site_aniso_U_33
_atom_site_aniso_U_12
_atom_site_aniso_U_13
_atom_site_aniso_U_23
Au16 0.0194(3) 0.0189(3) 0.0148(3) -0.0022(3) -0.0017(4) -0.0006(3)
Au26 0.0275(3) 0.0175(3) 0.0131(3) -0.0005(3) 0.0000(4) 0.0001(3)
P16 0.024(2) 0.027(2) 0.014(2) -0.005(2) 0.000(2) -0.002(2)
P26 0.021(2) 0.018(2) 0.022(2) 0.003(2) 0.002(2) 0.004(2)
P36 0.023(2) 0.029(2) 0.017(2) -0.004(2) -0.001(2) 0.007(2)
P46 0.032(2) 0.019(2) 0.018(2) -0.001(2) 0.005(2) -0.003(2)
P56 0.028(2) 0.013(2) 0.013(2) 0.002(2) -0.001(2) 0.001(1)
P66 0.018(2) 0.003(2) 0.014(2) 0.003(2) -0.003(2) 0.004(2)
P76 0.029(2) 0.009(2) 0.013(2) 0.001(2) -0.002(2) 0.000(1)
P86 0.021(2) 0.013(2) 0.014(2) 0.002(2) -0.001(2) 0.000(1)
C136 0.025(2) 0.028(2) 0.015(2) -0.005(2) 0.000(2) -0.002(2)
C146 0.024(2) 0.032(4) 0.016(3) -0.005(2) -0.001(2) 0.001(3)
C156 0.024(2) 0.031(5) 0.018(5) -0.005(2) 0.000(3) 0.002(4)
C166 0.026(3) 0.028(3) 0.019(7) -0.006(3) 0.003(3) -0.004(3)
C176 0.029(4) 0.040(8) 0.017(5) -0.013(5) 0.004(3) -0.008(5)
C186 0.028(3) 0.038(6) 0.015(3) -0.011(4) 0.002(2) -0.006(3)
C196 0.028(2) 0.029(2) 0.024(3) -0.007(2) 0.005(2) -0.006(2)
C206 0.036(5) 0.044(6) 0.053(7) 0.008(5) -0.001(5) -0.013(6)
C216 0.045(8) 0.050(8) 0.090(13) 0.009(7) 0.012(8) -0.024(10)
C226 0.047(8) 0.040(6) 0.080(12) -0.017(4) 0.035(8) -0.029(9)
C236 0.052(8) 0.049(8) 0.045(7) -0.025(5) 0.027(5) -0.028(8)
C246 0.041(5) 0.043(6) 0.025(4) -0.013(4) 0.009(3) -0.015(4)
C256 0.026(2) 0.023(3) 0.026(2) 0.002(2) 0.006(2) 0.003(2)
C266 0.024(2) 0.029(5) 0.026(3) 0.001(3) 0.005(2) 0.006(3)
C276 0.032(4) 0.041(10) 0.033(4) 0.001(6) 0.013(4) 0.005(6)
C286 0.053(8) 0.047(11) 0.045(5) 0.001(8) 0.028(6) -0.004(7)
C296 0.063(10) 0.039(8) 0.048(5) -0.001(7) 0.030(7) -0.010(6)
C306 0.044(6) 0.027(3) 0.035(3) 0.000(4) 0.016(4) -0.004(3)
C316 0.027(2) 0.035(2) 0.019(2) 0.000(2) 0.001(2) 0.009(2)
C326 0.026(2) 0.047(4) 0.046(8) 0.000(3) -0.008(3) 0.012(5)
C336 0.030(3) 0.066(8) 0.059(12) 0.010(4) -0.005(4) 0.020(8)
C346 0.046(5) 0.065(7) 0.030(8) 0.025(6) 0.010(6) 0.021(7)
C356 0.063(9) 0.048(5) 0.018(4) 0.024(7) 0.003(7) 0.010(5)
C366 0.047(5) 0.036(3) 0.020(4) 0.009(4) -0.003(5) 0.006(3)
C376 0.044(3) 0.031(3) 0.021(2) -0.012(3) 0.007(2) -0.004(2)
C386 0.082(7) 0.025(3) 0.021(4) -0.018(4) 0.011(6) -0.005(2)
C396 0.125(14) 0.045(6) 0.027(7) -0.049(9) 0.018(10) -0.007(6)
C406 0.103(11) 0.096(13) 0.037(10) -0.072(12) 0.018(10) -0.008(10)
C416 0.055(5) 0.117(15) 0.038(11) -0.045(8) 0.012(6) -0.004(11)
C426 0.037(2) 0.072(8) 0.029(6) -0.016(3) 0.008(3) -0.002(6)
C436 0.036(3) 0.020(2) 0.031(3) -0.001(2) 0.007(3) -0.006(2)
C446 0.033(3) 0.020(3) 0.047(7) 0.000(3) 0.008(5) 0.002(3)
C456 0.038(7) 0.021(3) 0.082(15) 0.001(4) 0.014(10) -0.001(5)
C466 0.054(15) 0.026(3) 0.095(17) 0.002(5) 0.017(13) -0.022(6)
C476 0.064(15) 0.035(5) 0.070(13) 0.000(6) 0.009(11) -0.031(7)
C486 0.050(8) 0.030(4) 0.040(6) -0.001(4) 0.005(5) -0.018(4)
C496 0.030(2) 0.016(2) 0.015(2) 0.000(2) 0.001(2) -0.001(2)
C506 0.036(3) 0.014(2) 0.015(3) 0.002(2) 0.003(3) 0.001(2)
C516 0.043(7) 0.016(3) 0.021(5) -0.002(3) 0.009(5) -0.003(3)
C526 0.040(7) 0.029(4) 0.031(6) -0.010(4) 0.011(5) -0.015(5)
C536 0.032(5) 0.042(5) 0.032(5) -0.007(4) 0.006(4) -0.022(5)
C546 0.029(2) 0.031(4) 0.022(3) -0.001(2) 0.001(2) -0.011(3)
C556 0.032(2) 0.016(2) 0.016(2) 0.001(2) 0.001(2) 0.003(2)
C566 0.047(6) 0.022(3) 0.031(4) 0.008(3) 0.012(4) 0.014(3)
C576 0.062(11) 0.029(5) 0.045(6) 0.007(6) 0.021(7) 0.021(5)
C586 0.053(9) 0.033(9) 0.034(6) -0.007(8) 0.012(6) 0.012(6)
C596 0.035(4) 0.039(10) 0.017(4) -0.009(6) 0.001(3) 0.004(6)
C606 0.029(2) 0.029(6) 0.013(2) -0.002(3) -0.001(2) 0.003(3)
C616 0.026(2) 0.008(3) 0.017(2) 0.003(2) 0.000(2) 0.002(2)
C626 0.029(4) 0.047(10) 0.016(2) 0.005(5) -0.003(2) -0.003(2)
C636 0.046(7) 0.073(16) 0.019(2) 0.002(9) 0.000(3) -0.014(5)
C646 0.070(10) 0.039(12) 0.028(4) 0.006(9) 0.015(6) -0.012(6)
C656 0.072(10) 0.017(7) 0.032(6) 0.022(7) 0.024(7) 0.007(5)
C666 0.045(5) 0.012(4) 0.024(3) 0.017(4) 0.012(4) 0.010(3)
C676 0.029(2) 0.016(2) 0.016(2) 0.002(2) -0.002(2) -0.004(2)
C686 0.032(2) 0.030(4) 0.015(3) -0.006(2) 0.001(2) -0.007(3)
C696 0.031(2) 0.053(9) 0.021(5) -0.007(2) 0.002(2) -0.019(5)
C706 0.030(2) 0.056(11) 0.032(8) 0.007(2) -0.006(2) -0.030(5)
C716 0.037(2) 0.034(7) 0.034(7) 0.015(4) -0.014(3) -0.023(3)
C726 0.036(2) 0.017(3) 0.023(4) 0.009(3) -0.010(2) -0.009(2)
C736 0.022(2) 0.015(2) 0.019(2) 0.003(2) 0.000(2) -0.001(2)
C746 0.029(2) 0.038(7) 0.033(5) 0.012(3) 0.011(3) 0.014(5)
C756 0.034(3) 0.052(12) 0.044(7) 0.018(5) 0.016(4) 0.013(7)
C766 0.026(3) 0.030(8) 0.048(9) 0.008(4) 0.005(4) -0.009(7)
C776 0.021(2) 0.013(2) 0.066(12) 0.002(2) 0.000(5) -0.004(5)
C786 0.021(2) 0.013(2) 0.047(8) 0.002(2) 0.001(3) 0.003(3)
C796 0.023(2) 0.015(2) 0.024(2) 0.000(2) -0.003(2) 0.004(2)
C806 0.035(4) 0.015(2) 0.029(4) -0.003(3) -0.014(3) 0.003(2)
C816 0.038(6) 0.017(3) 0.052(8) -0.007(4) -0.027(5) 0.013(3)
C826 0.032(5) 0.029(5) 0.076(11) -0.011(5) -0.012(5) 0.023(5)
C836 0.044(6) 0.043(7) 0.072(11) -0.014(6) 0.019(8) 0.013(6)
C846 0.038(5) 0.031(5) 0.042(6) -0.008(4) 0.016(5) 0.003(4)
Au17 0.0194(3) 0.0189(3) 0.0148(3) -0.0022(3) -0.0017(4) -0.0006(3)
Au27 0.0275(3) 0.0175(3) 0.0131(3) -0.0005(3) 0.0000(4) 0.0001(3)
P17 0.024(2) 0.027(2) 0.014(2) -0.005(2) 0.000(2) -0.002(2)
P27 0.021(2) 0.018(2) 0.022(2) 0.003(2) 0.002(2) 0.004(2)
P37 0.023(2) 0.029(2) 0.017(2) -0.004(2) -0.001(2) 0.007(2)
P47 0.032(2) 0.019(2) 0.018(2) -0.001(2) 0.005(2) -0.003(2)
P57 0.028(2) 0.013(2) 0.013(2) 0.002(2) -0.001(2) 0.001(1)
P67 0.018(2) 0.003(2) 0.014(2) 0.003(2) -0.003(2) 0.004(2)
P77 0.029(2) 0.009(2) 0.013(2) 0.001(2) -0.002(2) 0.000(1)
P87 0.021(2) 0.013(2) 0.014(2) 0.002(2) -0.001(2) 0.000(1)
C137 0.025(2) 0.027(2) 0.015(2) -0.005(2) 0.000(2) -0.002(2)
C147 0.024(2) 0.033(5) 0.017(3) -0.005(3) -0.001(2) 0.002(3)
C157 0.024(2) 0.033(6) 0.020(6) -0.004(3) 0.000(3) 0.004(5)
C167 0.026(3) 0.028(2) 0.021(8) -0.005(2) 0.003(4) -0.003(3)
C177 0.029(4) 0.037(7) 0.018(6) -0.012(5) 0.004(3) -0.009(5)
C187 0.028(3) 0.036(5) 0.016(3) -0.010(4) 0.002(2) -0.006(3)
C197 0.031(2) 0.031(2) 0.023(2) -0.009(2) 0.007(2) -0.007(2)
C207 0.031(3) 0.039(5) 0.050(7) -0.001(3) 0.006(3) -0.015(5)
C217 0.038(5) 0.046(8) 0.083(12) -0.010(4) 0.025(6) -0.031(9)
C227 0.065(11) 0.048(9) 0.070(10) -0.033(6) 0.047(10) -0.035(9)
C237 0.098(20) 0.056(11) 0.035(4) -0.025(11) 0.037(9) -0.019(6)
C247 0.070(13) 0.045(7) 0.019(2) -0.010(7) 0.014(4) -0.007(3)
C257 0.026(2) 0.023(3) 0.027(2) 0.003(2) 0.006(2) 0.003(2)
C267 0.025(2) 0.029(5) 0.026(3) 0.001(3) 0.005(2) 0.006(3)
C277 0.033(4) 0.041(10) 0.033(4) 0.001(6) 0.013(4) 0.005(6)
C287 0.053(8) 0.046(12) 0.049(6) 0.003(8) 0.030(7) -0.004(7)
C297 0.061(10) 0.037(7) 0.054(6) 0.004(7) 0.032(7) -0.008(6)
C307 0.043(6) 0.025(3) 0.039(4) 0.003(4) 0.017(4) -0.002(3)
C317 0.026(2) 0.035(2) 0.020(2) 0.000(2) 0.001(2) 0.010(2)
C327 0.027(2) 0.047(4) 0.048(8) 0.000(3) -0.011(3) 0.010(5)
C337 0.031(3) 0.067(8) 0.065(14) 0.008(4) -0.010(5) 0.018(9)
C347 0.042(5) 0.068(8) 0.036(9) 0.023(6) 0.009(6) 0.023(8)
C357 0.060(8) 0.052(6) 0.018(4) 0.026(7) 0.006(7) 0.013(5)
C367 0.047(5) 0.038(3) 0.018(3) 0.011(4) -0.001(4) 0.007(3)
C377 0.051(3) 0.026(3) 0.020(2) -0.012(3) 0.007(3) -0.004(2)
C387 0.092(9) 0.020(2) 0.020(3) -0.005(3) 0.012(7) -0.003(2)
C397 0.154(17) 0.026(3) 0.023(6) -0.028(6) 0.020(14) -0.006(3)
C407 0.150(17) 0.061(8) 0.030(10) -0.070(11) 0.021(13) -0.009(8)
C417 0.089(8) 0.092(11) 0.035(9) -0.065(9) 0.013(8) -0.007(9)
C427 0.050(3) 0.062(7) 0.027(5) -0.029(4) 0.008(4) -0.004(5)
C437 0.037(3) 0.022(3) 0.028(3) 0.000(2) 0.008(3) -0.007(2)
C447 0.052(8) 0.037(5) 0.031(4) 0.003(5) 0.016(6) -0.011(4)
C457 0.070(15) 0.049(9) 0.053(10) 0.006(9) 0.028(11) -0.022(8)
C467 0.064(15) 0.037(6) 0.082(15) 0.006(8) 0.027(13) -0.026(8)
C477 0.045(10) 0.023(3) 0.081(14) 0.002(4) 0.016(10) -0.011(5)
C487 0.036(4) 0.020(2) 0.049(7) 0.000(2) 0.008(5) -0.004(2)
C497 0.030(2) 0.016(2) 0.016(2) 0.000(2) 0.001(2) -0.001(2)
C507 0.036(4) 0.014(2) 0.016(3) 0.002(2) 0.004(3) 0.001(2)
C517 0.044(7) 0.016(3) 0.022(5) -0.003(3) 0.010(5) -0.003(3)
C527 0.040(7) 0.030(4) 0.032(6) -0.010(4) 0.012(6) -0.016(5)
C537 0.032(5) 0.043(6) 0.032(5) -0.007(4) 0.006(4) -0.022(5)
C547 0.029(2) 0.031(4) 0.022(3) -0.001(2) 0.001(2) -0.011(3)
C557 0.033(2) 0.016(2) 0.017(2) 0.001(2) 0.002(2) 0.003(2)
C567 0.048(6) 0.022(3) 0.033(4) 0.010(3) 0.013(4) 0.015(3)
C577 0.067(11) 0.028(5) 0.049(7) 0.010(6) 0.024(8) 0.023(5)
C587 0.059(10) 0.031(8) 0.039(6) -0.007(8) 0.016(7) 0.013(6)
C597 0.039(5) 0.038(10) 0.020(5) -0.011(6) 0.003(4) 0.004(6)
C607 0.030(2) 0.028(6) 0.014(2) -0.003(3) 0.000(2) 0.002(3)
C617 0.023(2) 0.009(3) 0.015(2) 0.005(2) -0.002(2) 0.003(2)
C627 0.026(4) 0.052(11) 0.015(2) 0.012(5) -0.003(2) 0.003(2)
C637 0.038(8) 0.083(18) 0.015(2) 0.017(9) -0.003(2) -0.002(2)
C647 0.050(9) 0.048(14) 0.019(2) 0.014(8) 0.005(4) -0.003(4)
C657 0.051(6) 0.020(8) 0.023(3) 0.020(6) 0.012(5) 0.008(4)
C667 0.035(3) 0.012(4) 0.020(3) 0.014(3) 0.006(3) 0.009(2)
C677 0.029(2) 0.016(2) 0.016(2) 0.003(2) -0.003(2) -0.005(2)
C687 0.031(2) 0.030(5) 0.016(3) -0.004(2) 0.001(2) -0.008(3)
C697 0.030(2) 0.053(9) 0.023(6) -0.004(2) 0.001(2) -0.021(5)
C707 0.031(2) 0.053(10) 0.034(8) 0.011(3) -0.008(2) -0.030(5)
C717 0.040(3) 0.030(7) 0.035(7) 0.016(4) -0.017(3) -0.021(3)
C727 0.037(2) 0.016(3) 0.023(4) 0.009(3) -0.011(3) -0.008(2)
C737 0.022(2) 0.016(2) 0.019(2) 0.003(2) 0.000(2) -0.001(2)
C747 0.029(2) 0.036(7) 0.036(5) 0.011(3) 0.012(3) 0.015(5)
C757 0.033(3) 0.050(12) 0.047(8) 0.017(5) 0.018(5) 0.016(7)
C767 0.027(3) 0.031(8) 0.047(8) 0.008(4) 0.006(4) -0.007(7)
C777 0.021(2) 0.014(2) 0.064(12) 0.002(2) 0.000(5) -0.007(5)
C787 0.021(2) 0.013(2) 0.046(8) 0.002(2) 0.000(3) 0.001(3)
C797 0.023(2) 0.014(2) 0.022(2) 0.000(2) -0.005(2) 0.003(2)
C807 0.040(6) 0.015(2) 0.028(4) -0.004(3) -0.013(3) 0.001(2)
C817 0.046(8) 0.016(3) 0.049(8) -0.008(4) -0.029(5) 0.009(3)
C827 0.033(5) 0.024(4) 0.067(10) -0.010(4) -0.022(5) 0.021(4)
C837 0.039(6) 0.036(6) 0.063(9) -0.013(5) 0.007(6) 0.016(5)
C847 0.035(4) 0.028(4) 0.037(5) -0.007(4) 0.009(4) 0.006(3)
P96 0.034(4) 0.025(3) 0.026(5) -0.004(2) -0.004(2) 0.007(2)
F16 0.036(4) 0.030(3) 0.061(6) -0.004(3) 0.005(3) 0.015(3)
F26 0.087(7) 0.037(4) 0.045(6) -0.001(4) 0.011(5) -0.007(4)
F36 0.059(5) 0.041(3) 0.034(5) -0.001(3) -0.009(4) 0.018(3)
F46 0.038(3) 0.037(5) 0.104(9) -0.011(4) -0.009(4) 0.018(5)
F56 0.060(4) 0.032(3) 0.052(6) 0.003(3) 0.019(5) 0.004(3)
F66 0.082(6) 0.057(7) 0.046(5) -0.004(5) -0.031(5) 0.020(5)
P97 0.034(4) 0.025(3) 0.025(5) -0.004(2) -0.004(2) 0.007(2)
F17 0.038(5) 0.036(5) 0.100(9) -0.011(4) -0.010(4) 0.016(4)
F27 0.053(5) 0.030(3) 0.058(6) 0.003(3) 0.018(4) 0.007(4)
F37 0.093(8) 0.060(7) 0.039(5) -0.005(5) -0.031(5) 0.016(4)
F47 0.036(3) 0.030(3) 0.063(7) -0.005(3) 0.004(3) 0.015(3)
F57 0.077(7) 0.034(4) 0.050(6) 0.001(3) 0.015(6) -0.004(3)
F67 0.065(5) 0.043(4) 0.031(5) -0.002(3) -0.010(3) 0.017(3)
P106 0.096(13) 0.067(15) 0.022(7) -0.026(9) -0.031(8) 0.004(8)
F76 0.134(17) 0.120(16) 0.022(7) -0.072(10) -0.040(9) 0.009(10)
F86 0.165(17) 0.143(21) 0.069(14) 0.015(15) 0.031(13) -0.002(13)
F96 0.109(11) 0.106(16) 0.022(10) -0.050(11) -0.037(9) 0.012(7)
F106 0.182(22) 0.136(20) 0.050(16) -0.103(18) -0.054(15) 0.033(13)
F116 0.212(25) 0.090(17) 0.141(20) 0.046(19) 0.032(16) 0.035(10)
F126 0.116(20) 0.201(32) 0.050(7) -0.077(19) -0.055(13) 0.067(16)
P116 0.078(11) 0.059(9) 0.046(8) 0.002(6) -0.013(10) -0.034(6)
F136 0.075(14) 0.125(17) 0.120(21) -0.011(6) 0.002(12) -0.067(13)
F146 0.228(29) 0.088(9) 0.123(24) 0.066(14) 0.010(23) -0.005(12)
F156 0.163(25) 0.095(15) 0.059(12) -0.040(16) 0.013(13) -0.058(11)
F166 0.121(15) 0.134(15) 0.123(20) -0.060(14) 0.032(14) -0.090(15)
F176 0.127(14) 0.096(13) 0.075(13) 0.037(12) -0.032(11) -0.019(10)
F186 0.139(22) 0.086(13) 0.042(8) -0.009(11) -0.016(11) -0.034(6)
Au18 0.0194(3) 0.0189(3) 0.0148(3) 0.0022(3) -0.0017(4) 0.0006(3)
Au28 0.0275(3) 0.0175(3) 0.0131(3) 0.0005(3) 0.0000(4) -0.0001(3)
P18 0.024(2) 0.027(2) 0.014(2) 0.005(2) 0.000(2) 0.002(2)
P28 0.021(2) 0.018(2) 0.022(2) -0.003(2) 0.002(2) -0.004(2)
P38 0.023(2) 0.029(2) 0.017(2) 0.004(2) -0.001(2) -0.007(2)
P48 0.032(2) 0.019(2) 0.018(2) 0.001(2) 0.005(2) 0.003(2)
P58 0.028(2) 0.013(2) 0.013(2) -0.002(2) -0.001(2) -0.001(1)
P68 0.018(2) 0.003(2) 0.014(2) -0.003(2) -0.003(2) -0.004(2)
P78 0.029(2) 0.009(2) 0.013(2) -0.001(2) -0.002(2) 0.000(1)
P88 0.021(2) 0.013(2) 0.014(2) -0.002(2) -0.001(2) 0.000(1)
C138 0.024(2) 0.027(2) 0.015(2) 0.005(2) 0.000(2) 0.002(2)
C148 0.025(2) 0.034(5) 0.016(3) 0.006(3) -0.001(2) -0.002(3)
C158 0.024(2) 0.034(7) 0.019(5) 0.005(3) -0.001(3) -0.004(5)
C168 0.025(2) 0.027(2) 0.018(6) 0.005(2) 0.002(3) 0.002(3)
C178 0.028(3) 0.036(6) 0.016(4) 0.010(4) 0.002(3) 0.006(4)
C188 0.027(2) 0.035(5) 0.015(2) 0.009(3) 0.001(2) 0.004(3)
C198 0.028(2) 0.030(2) 0.024(3) 0.007(2) 0.005(2) 0.006(2)
C208 0.036(4) 0.042(5) 0.052(7) -0.006(5) 0.001(4) 0.012(5)
C218 0.043(7) 0.047(7) 0.086(13) -0.005(7) 0.015(8) 0.024(9)
C228 0.048(8) 0.041(6) 0.076(11) 0.021(4) 0.037(7) 0.030(8)
C238 0.057(9) 0.052(9) 0.042(6) 0.025(6) 0.025(5) 0.028(8)
C248 0.044(6) 0.046(7) 0.023(3) 0.013(4) 0.008(3) 0.015(4)
C258 0.025(2) 0.023(3) 0.025(2) -0.002(2) 0.005(2) -0.003(2)
C268 0.024(3) 0.028(4) 0.024(3) 0.000(4) 0.003(2) -0.007(3)
C278 0.030(4) 0.041(9) 0.029(4) 0.002(7) 0.008(4) -0.006(6)
C288 0.047(7) 0.048(12) 0.041(5) 0.000(8) 0.024(6) 0.001(7)
C298 0.056(9) 0.039(8) 0.049(5) -0.003(7) 0.029(6) 0.006(6)
C308 0.041(5) 0.027(4) 0.037(3) -0.003(4) 0.016(4) 0.002(3)
C318 0.026(2) 0.034(2) 0.018(2) 0.000(2) 0.000(2) -0.009(2)
C328 0.027(2) 0.047(4) 0.045(8) 0.000(3) -0.009(3) -0.011(5)
C338 0.031(3) 0.065(7) 0.057(12) -0.010(4) -0.007(5) -0.018(8)
C348 0.046(6) 0.063(7) 0.028(7) -0.024(6) 0.008(6) -0.019(7)
C358 0.061(8) 0.046(4) 0.019(5) -0.022(6) 0.003(7) -0.010(5)
C368 0.046(5) 0.035(3) 0.021(5) -0.008(3) -0.003(5) -0.006(3)
C378 0.045(3) 0.030(3) 0.021(2) 0.013(3) 0.007(2) 0.004(2)
C388 0.085(8) 0.023(3) 0.021(3) 0.015(4) 0.012(6) 0.004(2)
C398 0.131(15) 0.040(5) 0.026(7) 0.045(8) 0.019(11) 0.007(5)
C408 0.112(12) 0.088(12) 0.035(10) 0.073(12) 0.019(10) 0.008(10)
C418 0.061(5) 0.112(15) 0.038(10) 0.050(8) 0.012(7) 0.005(11)
C428 0.039(3) 0.070(8) 0.028(6) 0.019(4) 0.008(3) 0.003(6)
C438 0.035(3) 0.020(2) 0.031(3) 0.001(2) 0.007(3) 0.005(2)
C448 0.033(3) 0.021(3) 0.047(7) 0.001(3) 0.007(5) -0.004(4)
C458 0.036(6) 0.021(3) 0.082(15) -0.001(4) 0.013(10) -0.003(6)
C468 0.051(14) 0.025(3) 0.095(17) -0.003(5) 0.019(13) 0.018(6)
C478 0.063(15) 0.035(4) 0.070(12) -0.001(6) 0.013(10) 0.030(7)
C488 0.050(8) 0.030(3) 0.039(5) 0.001(4) 0.007(5) 0.018(4)
C498 0.030(2) 0.016(2) 0.016(2) 0.000(2) 0.002(2) 0.001(2)
C508 0.040(4) 0.013(2) 0.017(3) -0.002(2) 0.005(3) -0.001(2)
C518 0.049(8) 0.016(2) 0.024(6) 0.004(3) 0.013(5) 0.004(3)
C528 0.042(8) 0.029(4) 0.033(6) 0.011(4) 0.013(6) 0.016(5)
C538 0.031(5) 0.042(5) 0.031(5) 0.006(4) 0.005(4) 0.021(5)
C548 0.028(2) 0.031(4) 0.021(3) 0.000(2) 0.000(2) 0.010(3)
C558 0.034(3) 0.016(2) 0.018(2) -0.002(2) 0.003(2) -0.004(2)
C568 0.048(6) 0.026(3) 0.034(4) -0.013(3) 0.013(4) -0.018(3)
C578 0.068(12) 0.033(5) 0.053(7) -0.016(6) 0.026(8) -0.029(6)
C588 0.065(12) 0.030(7) 0.046(7) 0.002(7) 0.021(8) -0.017(6)
C598 0.045(6) 0.034(8) 0.025(5) 0.012(6) 0.007(5) -0.004(5)
C608 0.033(3) 0.026(5) 0.016(3) 0.005(3) 0.001(2) -0.002(3)
C618 0.025(2) 0.010(3) 0.016(2) -0.003(2) -0.001(2) -0.001(2)
C628 0.027(4) 0.053(11) 0.015(2) -0.008(5) -0.004(2) 0.001(2)
C638 0.042(7) 0.085(18) 0.018(2) -0.006(9) -0.003(2) 0.012(4)
C648 0.066(10) 0.051(13) 0.027(4) -0.003(9) 0.011(5) 0.016(6)
C658 0.073(10) 0.018(7) 0.032(5) -0.015(7) 0.022(7) -0.001(5)
C668 0.047(5) 0.009(4) 0.025(3) -0.013(4) 0.012(4) -0.007(3)
C678 0.029(2) 0.015(2) 0.015(2) -0.002(2) -0.002(2) 0.004(2)
C688 0.032(2) 0.028(4) 0.015(3) 0.006(2) 0.001(2) 0.006(3)
C698 0.031(2) 0.050(9) 0.020(5) 0.008(2) 0.002(2) 0.017(5)
C708 0.030(2) 0.051(11) 0.030(7) -0.006(2) -0.005(2) 0.026(6)
C718 0.036(2) 0.031(8) 0.032(7) -0.014(3) -0.013(3) 0.020(4)
C728 0.035(2) 0.016(3) 0.022(4) -0.008(3) -0.009(2) 0.008(2)
C738 0.022(2) 0.016(2) 0.019(2) -0.003(2) 0.000(2) 0.000(2)
C748 0.027(2) 0.031(6) 0.044(7) -0.010(3) 0.013(4) -0.018(5)
C758 0.032(3) 0.044(10) 0.059(10) -0.015(5) 0.020(5) -0.023(8)
C768 0.027(3) 0.031(8) 0.047(8) -0.009(4) 0.008(4) 0.002(7)
C778 0.022(2) 0.016(3) 0.057(10) -0.003(2) 0.000(4) 0.009(5)
C788 0.021(2) 0.013(2) 0.043(7) -0.002(2) -0.001(3) 0.002(3)
C798 0.023(2) 0.015(2) 0.022(2) 0.000(2) -0.004(2) -0.003(2)
C808 0.037(5) 0.015(2) 0.029(4) 0.004(3) -0.015(3) -0.003(2)
C818 0.042(7) 0.017(3) 0.051(8) 0.008(4) -0.028(5) -0.011(3)
C828 0.033(5) 0.026(4) 0.067(10) 0.011(5) -0.017(5) -0.022(5)
C838 0.045(7) 0.040(7) 0.057(8) 0.016(6) 0.009(7) -0.016(6)
C848 0.040(5) 0.030(5) 0.033(4) 0.009(4) 0.009(4) -0.006(3)
Au19 0.0194(3) 0.0189(3) 0.0148(3) 0.0022(3) -0.0017(4) 0.0006(3)
Au29 0.0275(3) 0.0175(3) 0.0131(3) 0.0005(3) 0.0000(4) -0.0001(3)
P19 0.024(2) 0.027(2) 0.014(2) 0.005(2) 0.000(2) 0.002(2)
P29 0.021(2) 0.018(2) 0.022(2) -0.003(2) 0.002(2) -0.004(2)
P39 0.023(2) 0.029(2) 0.017(2) 0.004(2) -0.001(2) -0.007(2)
P49 0.032(2) 0.019(2) 0.018(2) 0.001(2) 0.005(2) 0.003(2)
P59 0.028(2) 0.013(2) 0.013(2) -0.002(2) -0.001(2) -0.001(1)
P69 0.018(2) 0.003(2) 0.014(2) -0.003(2) -0.003(2) -0.004(2)
P79 0.029(2) 0.009(2) 0.013(2) -0.001(2) -0.002(2) 0.000(1)
P89 0.021(2) 0.013(2) 0.014(2) -0.002(2) -0.001(2) 0.000(1)
C139 0.025(2) 0.028(2) 0.015(2) 0.005(2) 0.001(2) 0.003(2)
C149 0.024(2) 0.031(4) 0.016(3) 0.005(2) -0.001(2) -0.001(3)
C159 0.025(2) 0.029(3) 0.020(6) 0.004(2) 0.001(3) -0.001(4)
C169 0.028(4) 0.030(4) 0.024(9) 0.008(4) 0.006(4) 0.007(3)
C179 0.032(6) 0.042(8) 0.022(8) 0.016(7) 0.008(4) 0.013(6)
C189 0.029(4) 0.039(6) 0.018(4) 0.012(5) 0.004(3) 0.009(4)
C199 0.029(2) 0.030(2) 0.023(2) 0.008(2) 0.006(2) 0.007(2)
C209 0.034(4) 0.039(5) 0.050(7) -0.003(4) 0.004(4) 0.012(5)
C219 0.040(6) 0.045(7) 0.084(12) 0.002(5) 0.020(7) 0.027(9)
C229 0.053(8) 0.045(8) 0.073(10) 0.027(5) 0.041(8) 0.034(9)
C239 0.078(15) 0.054(10) 0.036(4) 0.025(9) 0.031(7) 0.023(6)
C249 0.059(9) 0.045(7) 0.020(2) 0.011(6) 0.011(3) 0.010(3)
C259 0.025(2) 0.023(3) 0.026(2) -0.002(2) 0.006(2) -0.004(2)
C269 0.024(3) 0.028(5) 0.025(3) 0.000(4) 0.003(2) -0.007(3)
C279 0.030(4) 0.041(10) 0.030(4) 0.001(6) 0.009(4) -0.007(6)
C289 0.047(7) 0.047(12) 0.043(5) -0.002(8) 0.025(6) 0.001(7)
C299 0.057(9) 0.038(8) 0.050(6) -0.003(7) 0.030(6) 0.006(6)
C309 0.041(5) 0.026(4) 0.038(4) -0.003(4) 0.016(4) 0.002(3)
C319 0.026(2) 0.034(2) 0.019(2) 0.000(2) 0.000(2) -0.009(2)
C329 0.027(2) 0.047(4) 0.049(8) 0.000(3) -0.011(3) -0.011(5)
C339 0.032(3) 0.066(8) 0.062(13) -0.009(5) -0.011(5) -0.016(8)
C349 0.043(5) 0.063(7) 0.030(8) -0.022(6) 0.005(6) -0.018(7)
C359 0.055(7) 0.045(4) 0.019(4) -0.019(5) 0.004(7) -0.011(5)
C369 0.042(4) 0.034(2) 0.021(4) -0.006(3) -0.001(4) -0.007(3)
C379 0.050(3) 0.026(3) 0.020(2) 0.012(3) 0.007(3) 0.004(2)
C389 0.088(8) 0.020(2) 0.020(3) 0.005(3) 0.012(7) 0.003(2)
C399 0.147(17) 0.026(3) 0.023(6) 0.027(7) 0.020(13) 0.006(3)
C409 0.145(16) 0.061(8) 0.031(10) 0.069(11) 0.021(12) 0.009(8)
C419 0.087(8) 0.093(11) 0.035(9) 0.064(9) 0.013(8) 0.007(9)
C429 0.050(3) 0.063(7) 0.027(5) 0.028(4) 0.007(4) 0.004(5)
C439 0.036(3) 0.021(3) 0.029(3) 0.000(2) 0.008(3) 0.005(2)
C449 0.048(7) 0.033(5) 0.034(6) -0.003(5) 0.017(6) 0.009(4)
C459 0.060(12) 0.040(8) 0.060(14) -0.006(8) 0.029(11) 0.016(8)
C469 0.052(12) 0.029(6) 0.088(19) -0.005(7) 0.027(12) 0.014(9)
C479 0.038(7) 0.021(3) 0.082(15) -0.001(4) 0.014(9) 0.001(6)
C489 0.033(3) 0.020(3) 0.048(7) 0.000(2) 0.007(5) -0.001(3)
C499 0.030(2) 0.016(2) 0.016(2) 0.000(2) 0.001(2) 0.001(2)
C509 0.039(4) 0.014(2) 0.017(3) -0.001(2) 0.005(3) -0.001(2)
C519 0.047(8) 0.016(2) 0.024(6) 0.004(3) 0.012(5) 0.004(3)
C529 0.040(7) 0.030(4) 0.032(6) 0.010(4) 0.012(6) 0.016(5)
C539 0.030(5) 0.043(6) 0.029(5) 0.004(4) 0.003(4) 0.020(5)
C549 0.028(3) 0.031(4) 0.020(3) -0.001(2) 0.000(2) 0.010(3)
C559 0.033(2) 0.016(2) 0.017(2) -0.001(2) 0.002(2) -0.004(2)
C569 0.047(6) 0.025(3) 0.033(4) -0.012(3) 0.013(4) -0.017(3)
C579 0.066(11) 0.032(5) 0.050(7) -0.014(6) 0.024(8) -0.027(5)
C589 0.060(11) 0.031(7) 0.041(6) 0.003(7) 0.018(7) -0.016(6)
C599 0.040(5) 0.035(9) 0.022(5) 0.010(6) 0.005(4) -0.005(5)
C609 0.031(2) 0.027(5) 0.015(2) 0.004(3) 0.000(2) -0.002(3)
C619 0.023(2) 0.009(3) 0.015(2) -0.005(2) -0.001(2) -0.003(2)
C629 0.026(4) 0.045(9) 0.014(2) -0.013(5) -0.003(2) -0.004(2)
C639 0.038(8) 0.072(16) 0.015(2) -0.016(8) -0.002(2) 0.001(2)
C649 0.054(8) 0.042(13) 0.021(3) -0.013(8) 0.007(4) 0.004(5)
C659 0.059(7) 0.019(8) 0.027(4) -0.021(6) 0.017(5) -0.007(4)
C669 0.040(4) 0.011(4) 0.022(3) -0.015(4) 0.009(3) -0.009(2)
C679 0.029(2) 0.016(2) 0.016(2) -0.002(2) -0.002(2) 0.005(2)
C689 0.031(2) 0.032(5) 0.016(3) 0.005(2) 0.001(2) 0.009(3)
C699 0.030(2) 0.057(10) 0.023(5) 0.006(2) 0.002(2) 0.022(5)
C709 0.030(2) 0.056(11) 0.033(8) -0.009(2) -0.006(2) 0.031(5)
C719 0.037(2) 0.032(8) 0.033(7) -0.015(4) -0.014(3) 0.021(3)
C729 0.035(2) 0.016(3) 0.022(4) -0.008(3) -0.009(2) 0.008(2)
C739 0.021(2) 0.014(2) 0.019(2) -0.002(2) 0.000(2) 0.000(2)
C749 0.028(2) 0.033(6) 0.037(6) -0.010(3) 0.011(3) -0.015(5)
C759 0.031(3) 0.042(10) 0.051(9) -0.014(4) 0.017(4) -0.016(7)
C769 0.024(2) 0.022(6) 0.048(9) -0.005(3) 0.005(4) 0.003(6)
C779 0.021(2) 0.013(2) 0.057(10) -0.002(2) 0.000(4) -0.001(5)
C789 0.021(2) 0.014(2) 0.041(7) -0.002(2) 0.001(3) -0.005(3)
C799 0.023(2) 0.014(2) 0.022(2) 0.000(2) -0.004(2) -0.003(2)
C809 0.040(6) 0.015(2) 0.028(4) 0.004(3) -0.015(3) -0.002(2)
C819 0.046(8) 0.017(3) 0.050(8) 0.008(5) -0.029(5) -0.010(3)
C829 0.033(5) 0.024(4) 0.067(10) 0.010(4) -0.021(5) -0.021(5)
C839 0.041(6) 0.037(6) 0.059(8) 0.014(6) 0.006(6) -0.016(5)
C849 0.036(4) 0.028(4) 0.035(4) 0.008(4) 0.008(4) -0.006(3)
P98 0.031(4) 0.022(3) 0.030(5) 0.007(2) -0.004(2) 0.000(2)
F18 0.033(3) 0.028(3) 0.068(7) 0.010(3) -0.003(3) -0.006(3)
F28 0.068(6) 0.030(3) 0.047(5) 0.005(3) 0.006(5) 0.011(3)
F38 0.070(6) 0.045(5) 0.037(5) 0.005(4) -0.013(3) -0.011(3)
F48 0.034(5) 0.034(5) 0.107(9) 0.011(3) 0.000(3) -0.014(5)
F58 0.070(6) 0.032(4) 0.058(6) 0.000(3) 0.021(5) 0.006(4)
F68 0.067(6) 0.047(5) 0.050(5) 0.007(4) -0.027(5) -0.012(4)
P99 0.031(4) 0.022(3) 0.030(5) 0.007(2) -0.004(2) 0.000(2)
F19 0.034(3) 0.035(5) 0.108(9) 0.013(3) -0.007(4) -0.012(5)
F29 0.078(6) 0.035(5) 0.060(6) -0.002(4) 0.027(6) 0.006(4)
F39 0.060(5) 0.045(5) 0.054(6) 0.005(4) -0.024(5) -0.015(4)
F49 0.035(4) 0.028(3) 0.067(6) 0.011(3) -0.007(3) -0.004(3)
F59 0.073(6) 0.033(3) 0.042(5) 0.004(3) 0.007(4) 0.010(3)
F69 0.064(6) 0.041(4) 0.038(5) 0.004(4) -0.010(4) -0.012(3)
P108 0.099(13) 0.067(15) 0.024(7) 0.027(9) 0.031(8) 0.005(7)
F78 0.190(20) 0.085(17) 0.034(9) 0.049(10) 0.004(9) -0.028(11)
F88 0.107(10) 0.136(17) 0.029(10) 0.056(12) 0.042(9) 0.028(9)
F98 0.103(12) 0.198(29) 0.042(13) 0.035(14) 0.019(11) 0.038(15)
F108 0.303(38) 0.072(17) 0.108(21) 0.077(15) 0.012(22) 0.006(8)
F118 0.113(20) 0.195(29) 0.073(10) 0.056(18) 0.053(14) 0.085(17)
F128 0.125(16) 0.109(16) 0.080(12) -0.024(15) -0.004(9) 0.030(9)
P118 0.077(11) 0.064(9) 0.047(8) 0.003(7) 0.013(9) -0.037(7)
F138 0.078(12) 0.095(12) 0.082(13) 0.014(6) 0.002(11) -0.055(8)
F148 0.160(23) 0.072(10) 0.083(15) 0.026(13) -0.038(16) -0.056(12)
F158 0.221(29) 0.092(11) 0.081(14) -0.046(14) 0.012(17) -0.003(11)
F168 0.137(17) 0.162(19) 0.145(26) 0.081(17) -0.041(16) -0.108(19)
F178 0.101(14) 0.072(13) 0.078(11) 0.006(10) -0.015(13) -0.047(10)
F188 0.152(21) 0.157(21) 0.080(14) -0.034(17) 0.068(14) -0.024(12)
H1C146 0.026 0.045 0.015 -0.010 -0.002 0.003
H1C156 0.025 0.041 0.020 -0.007 -0.002 0.007
H1C166 0.027 0.029 0.021 -0.007 0.004 -0.005
H1C176 0.034 0.059 0.018 -0.023 0.006 -0.013
H1C186 0.030 0.053 0.014 -0.017 0.001 -0.006
H1C206 0.048 0.067 0.062 0.025 -0.019 -0.016
H1C216 0.061 0.077 0.134 0.034 0.000 -0.034
H1C226 0.058 0.047 0.112 -0.023 0.053 -0.043
H1C236 0.075 0.075 0.048 -0.032 0.029 -0.042
H1C246 0.055 0.066 0.023 -0.005 -0.006 -0.020
H1C266 0.023 0.027 0.025 -0.001 0.000 0.009
H1C276 0.030 0.050 0.034 -0.001 0.011 0.010
H1C286 0.069 0.061 0.056 0.000 0.041 -0.009
H1C296 0.090 0.045 0.062 -0.006 0.044 -0.020
H1C306 0.050 0.025 0.038 -0.003 0.016 -0.005
H1C326 0.033 0.049 0.075 -0.005 -0.026 0.007
H1C336 0.033 0.085 0.106 0.009 -0.022 0.022
H1C346 0.058 0.082 0.036 0.039 0.015 0.028
H1C356 0.097 0.051 0.027 0.036 -0.006 0.003
H1C366 0.063 0.034 0.039 0.007 -0.018 -0.002
H1C386 0.096 0.019 0.019 0.001 0.012 -0.003
H1C396 0.185 0.038 0.027 -0.053 0.025 -0.008
H1C406 0.137 0.133 0.045 -0.107 0.024 -0.010
H1C416 0.048 0.179 0.049 -0.046 0.014 -0.002
H1C426 0.033 0.084 0.030 0.004 0.007 0.000
H1C446 0.033 0.025 0.044 -0.002 0.002 0.009
H1C456 0.035 0.022 0.107 0.001 0.014 0.012
H1C466 0.064 0.029 0.133 0.004 0.023 -0.031
H1C476 0.086 0.051 0.084 -0.001 0.005 -0.049
H1C486 0.056 0.039 0.033 -0.003 -0.002 -0.019
H1C506 0.037 0.017 0.013 0.008 0.001 0.002
H1C516 0.052 0.014 0.021 0.002 0.011 0.000
H1C526 0.045 0.037 0.040 -0.016 0.017 -0.024
H1C536 0.031 0.066 0.041 -0.009 0.006 -0.037
H1C546 0.028 0.040 0.022 0.003 -0.002 -0.015
H1C566 0.053 0.030 0.039 0.019 0.018 0.022
H1C576 0.086 0.039 0.069 0.021 0.037 0.039
H1C586 0.065 0.043 0.044 -0.012 0.019 0.017
H1C596 0.032 0.060 0.015 -0.010 -0.001 0.006
H1C606 0.028 0.040 0.014 0.005 0.000 0.007
H1C626 0.026 0.082 0.015 0.016 -0.005 0.004
H1C636 0.051 0.138 0.019 0.008 -0.005 -0.019
H1C646 0.095 0.057 0.035 0.008 0.023 -0.019
H1C656 0.100 0.030 0.044 0.046 0.042 0.023
H1C666 0.049 0.032 0.027 0.033 0.016 0.023
H1C686 0.039 0.028 0.013 -0.013 0.000 -0.002
H1C696 0.036 0.073 0.020 -0.020 0.006 -0.022
H1C706 0.030 0.078 0.041 0.010 -0.007 -0.044
H1C716 0.048 0.036 0.045 0.024 -0.026 -0.029
H1C726 0.045 0.011 0.024 0.007 -0.015 -0.005
H1C746 0.035 0.056 0.057 0.020 0.023 0.038
H1C756 0.046 0.088 0.071 0.033 0.036 0.040
H1C766 0.029 0.038 0.065 0.011 0.008 -0.013
H1C776 0.021 0.013 0.114 0.002 0.004 0.007
H1C786 0.024 0.021 0.077 0.006 0.008 0.023
H1C806 0.057 0.020 0.027 -0.007 -0.008 -0.006
H1C816 0.062 0.018 0.062 -0.013 -0.041 0.011
H1C826 0.037 0.037 0.105 -0.017 -0.018 0.034
H1C836 0.072 0.068 0.100 -0.026 0.049 0.011
H1C846 0.062 0.043 0.044 -0.013 0.033 -0.006
H1C147 0.026 0.047 0.016 -0.010 -0.002 0.005
H1C157 0.025 0.045 0.023 -0.007 -0.002 0.011
H1C167 0.027 0.028 0.025 -0.006 0.005 -0.004
H1C177 0.034 0.054 0.019 -0.021 0.007 -0.014
H1C187 0.030 0.051 0.015 -0.017 0.002 -0.006
H1C207 0.047 0.052 0.057 0.019 -0.008 -0.010
H1C217 0.045 0.061 0.124 0.006 0.021 -0.041
H1C227 0.085 0.058 0.097 -0.046 0.070 -0.052
H1C237 0.162 0.082 0.030 -0.022 0.044 -0.017
H1C247 0.100 0.061 0.014 0.006 0.003 0.001
H1C267 0.023 0.027 0.024 -0.001 0.000 0.008
H1C277 0.032 0.050 0.033 -0.002 0.011 0.009
H1C287 0.069 0.060 0.062 0.003 0.043 -0.007
H1C297 0.086 0.040 0.074 0.004 0.048 -0.015
H1C307 0.048 0.022 0.043 0.002 0.017 -0.003
H1C327 0.038 0.049 0.074 -0.003 -0.030 0.002
H1C337 0.037 0.085 0.113 0.008 -0.032 0.017
H1C347 0.052 0.087 0.046 0.037 0.014 0.031
H1C357 0.095 0.058 0.021 0.041 0.000 0.007
H1C367 0.065 0.036 0.032 0.012 -0.016 -0.002
H1C387 0.093 0.025 0.020 0.017 0.012 -0.001
H1C397 0.214 0.020 0.022 -0.015 0.027 -0.004
H1C407 0.207 0.081 0.036 -0.104 0.028 -0.012
H1C417 0.088 0.150 0.045 -0.085 0.014 -0.008
H1C427 0.036 0.084 0.030 -0.015 0.006 -0.002
H1C447 0.055 0.045 0.025 0.003 0.016 -0.004
H1C457 0.091 0.072 0.057 0.010 0.039 -0.027
H1C467 0.080 0.045 0.113 0.009 0.038 -0.037
H1C477 0.043 0.021 0.111 0.002 0.016 -0.005
H1C487 0.033 0.022 0.050 -0.001 0.006 0.006
H1C507 0.039 0.016 0.013 0.008 0.001 0.002
H1C517 0.054 0.014 0.022 0.001 0.013 -0.001
H1C527 0.046 0.038 0.041 -0.017 0.018 -0.025
H1C537 0.031 0.067 0.041 -0.008 0.005 -0.037
H1C547 0.028 0.041 0.022 0.004 -0.002 -0.014
H1C567 0.053 0.032 0.040 0.021 0.018 0.023
H1C577 0.091 0.040 0.074 0.025 0.041 0.042
H1C587 0.074 0.040 0.052 -0.011 0.025 0.018
H1C597 0.036 0.059 0.017 -0.015 0.001 0.004
H1C607 0.028 0.041 0.013 0.002 -0.001 0.006
H1C627 0.028 0.085 0.016 0.024 -0.003 0.011
H1C637 0.044 0.152 0.015 0.031 -0.005 0.000
H1C647 0.066 0.070 0.021 0.020 0.009 -0.007
H1C657 0.069 0.030 0.030 0.037 0.024 0.019
H1C667 0.039 0.030 0.023 0.027 0.010 0.019
H1C687 0.037 0.030 0.013 -0.012 0.001 -0.003
H1C697 0.033 0.074 0.023 -0.015 0.005 -0.026
H1C707 0.032 0.074 0.044 0.016 -0.012 -0.045
H1C717 0.053 0.030 0.045 0.024 -0.029 -0.026
H1C727 0.046 0.010 0.024 0.006 -0.015 -0.004
H1C747 0.034 0.050 0.064 0.018 0.023 0.039
H1C757 0.044 0.083 0.080 0.031 0.038 0.046
H1C767 0.029 0.040 0.063 0.012 0.009 -0.011
H1C777 0.021 0.013 0.112 0.002 0.003 0.001
H1C787 0.023 0.018 0.079 0.005 0.007 0.019
H1C807 0.065 0.023 0.026 -0.009 -0.005 -0.009
H1C817 0.078 0.020 0.058 -0.015 -0.039 0.003
H1C827 0.038 0.029 0.093 -0.015 -0.032 0.032
H1C837 0.063 0.059 0.086 -0.025 0.030 0.018
H1C847 0.058 0.041 0.039 -0.014 0.026 -0.002
H1C148 0.026 0.049 0.016 0.011 -0.002 -0.005
H1C158 0.025 0.048 0.021 0.008 -0.003 -0.010
H1C168 0.026 0.027 0.021 0.005 0.003 0.003
H1C178 0.031 0.051 0.016 0.018 0.003 0.009
H1C188 0.029 0.050 0.014 0.015 0.000 0.003
H1C208 0.048 0.064 0.061 -0.024 -0.016 0.014
H1C218 0.059 0.071 0.130 -0.028 0.006 0.033
H1C228 0.060 0.048 0.106 0.028 0.055 0.044
H1C238 0.084 0.082 0.043 0.030 0.025 0.041
H1C248 0.060 0.069 0.021 0.002 -0.008 0.018
H1C268 0.024 0.025 0.025 0.001 0.000 -0.008
H1C278 0.029 0.048 0.028 0.006 0.005 -0.011
H1C288 0.059 0.062 0.050 0.001 0.034 0.004
H1C298 0.080 0.044 0.067 -0.003 0.045 0.014
H1C308 0.047 0.023 0.043 -0.003 0.018 0.003
H1C328 0.034 0.049 0.074 0.004 -0.026 -0.006
H1C338 0.035 0.084 0.102 -0.010 -0.025 -0.019
H1C348 0.057 0.079 0.033 -0.037 0.012 -0.025
H1C358 0.093 0.048 0.029 -0.032 -0.006 -0.003
H1C368 0.061 0.032 0.041 -0.006 -0.018 0.001
H1C388 0.096 0.020 0.019 -0.005 0.012 0.002
H1C398 0.191 0.032 0.025 0.045 0.026 0.007
H1C408 0.150 0.121 0.043 0.108 0.025 0.011
H1C418 0.054 0.173 0.049 0.055 0.014 0.003
H1C428 0.033 0.085 0.030 0.000 0.007 0.000
H1C448 0.034 0.027 0.043 0.002 0.001 -0.010
H1C458 0.034 0.024 0.105 -0.001 0.012 -0.016
H1C468 0.060 0.028 0.133 -0.005 0.026 0.025
H1C478 0.086 0.051 0.083 -0.001 0.012 0.048
H1C488 0.058 0.040 0.032 0.002 0.001 0.019
H1C508 0.044 0.016 0.014 -0.009 0.004 -0.003
H1C518 0.064 0.014 0.025 0.000 0.018 0.001
H1C528 0.048 0.037 0.042 0.018 0.020 0.025
H1C538 0.030 0.066 0.038 0.004 0.003 0.035
H1C548 0.029 0.040 0.020 -0.007 -0.003 0.012
H1C568 0.049 0.039 0.038 -0.023 0.016 -0.026
H1C578 0.089 0.051 0.077 -0.035 0.042 -0.050
H1C588 0.084 0.038 0.061 0.004 0.032 -0.025
H1C598 0.044 0.053 0.023 0.019 0.005 -0.003
H1C608 0.028 0.040 0.013 0.002 -0.001 -0.004
H1C628 0.027 0.083 0.015 -0.022 -0.003 -0.009
H1C638 0.047 0.154 0.016 -0.018 -0.006 0.012
H1C648 0.089 0.074 0.032 -0.002 0.018 0.025
H1C658 0.105 0.023 0.045 -0.035 0.042 -0.012
H1C668 0.054 0.023 0.029 -0.030 0.019 -0.020
H1C688 0.039 0.028 0.013 0.013 0.000 0.001
H1C698 0.037 0.069 0.019 0.020 0.005 0.020
H1C708 0.030 0.072 0.038 -0.009 -0.006 0.039
H1C718 0.047 0.032 0.042 -0.022 -0.024 0.025
H1C728 0.044 0.010 0.023 -0.006 -0.014 0.004
H1C748 0.031 0.040 0.081 -0.014 0.023 -0.039
H1C758 0.040 0.068 0.105 -0.026 0.041 -0.054
H1C768 0.030 0.040 0.062 -0.012 0.013 0.003
H1C778 0.021 0.013 0.102 -0.002 0.001 0.007
H1C788 0.022 0.015 0.079 -0.003 0.005 -0.011
H1C808 0.063 0.022 0.025 0.010 -0.011 0.005
H1C818 0.070 0.020 0.061 0.015 -0.043 -0.009
H1C828 0.039 0.033 0.093 0.017 -0.025 -0.032
H1C838 0.077 0.065 0.073 0.032 0.031 -0.018
H1C848 0.066 0.043 0.031 0.018 0.023 0.001
H1C149 0.026 0.042 0.015 0.009 -0.002 -0.002
H1C159 0.024 0.037 0.021 0.005 -0.001 -0.006
H1C169 0.030 0.031 0.029 0.009 0.009 0.009
H1C179 0.040 0.062 0.025 0.028 0.013 0.022
H1C189 0.033 0.053 0.017 0.019 0.005 0.011
H1C209 0.053 0.055 0.057 -0.023 -0.011 0.008
H1C219 0.054 0.064 0.125 -0.018 0.014 0.034
H1C229 0.068 0.054 0.101 0.038 0.061 0.050
H1C239 0.128 0.081 0.032 0.026 0.036 0.026
H1C249 0.087 0.063 0.014 -0.003 -0.001 0.004
H1C269 0.024 0.025 0.025 0.001 0.000 -0.008
H1C279 0.028 0.048 0.030 0.004 0.006 -0.011
H1C289 0.059 0.061 0.054 -0.001 0.036 0.003
H1C299 0.081 0.043 0.068 -0.004 0.045 0.014
H1C309 0.048 0.023 0.043 -0.002 0.018 0.003
H1C329 0.034 0.049 0.080 0.006 -0.027 -0.007
H1C339 0.036 0.085 0.113 -0.008 -0.031 -0.018
H1C349 0.053 0.079 0.037 -0.034 0.008 -0.023
H1C359 0.082 0.045 0.028 -0.026 -0.002 -0.007
H1C369 0.055 0.031 0.041 -0.002 -0.014 -0.002
H1C389 0.089 0.025 0.020 -0.017 0.011 0.001
H1C399 0.204 0.020 0.022 0.014 0.026 0.004
H1C409 0.199 0.082 0.036 0.101 0.029 0.012
H1C419 0.087 0.151 0.046 0.085 0.014 0.007
H1C429 0.036 0.085 0.030 0.016 0.005 0.002
H1C449 0.053 0.042 0.028 -0.003 0.018 0.004
H1C459 0.079 0.059 0.068 -0.011 0.042 0.020
H1C469 0.062 0.034 0.122 -0.009 0.038 0.019
H1C479 0.036 0.022 0.109 -0.001 0.014 -0.010
H1C489 0.033 0.025 0.046 0.001 0.005 -0.009
H1C509 0.045 0.016 0.014 -0.009 0.004 -0.003
H1C519 0.063 0.014 0.026 0.000 0.018 0.001
H1C529 0.046 0.038 0.041 0.017 0.018 0.025
H1C539 0.029 0.066 0.036 0.001 0.001 0.033
H1C549 0.029 0.040 0.019 -0.008 -0.004 0.011
H1C569 0.050 0.036 0.038 -0.022 0.017 -0.025
H1C579 0.088 0.048 0.074 -0.031 0.041 -0.048
H1C589 0.076 0.040 0.055 0.005 0.027 -0.023
H1C599 0.038 0.054 0.019 0.016 0.002 -0.004
H1C609 0.028 0.039 0.013 -0.001 -0.001 -0.005
H1C629 0.029 0.075 0.016 -0.027 -0.001 -0.013
H1C639 0.044 0.132 0.015 -0.032 -0.003 -0.003
H1C649 0.071 0.062 0.024 -0.019 0.012 0.008
H1C659 0.085 0.029 0.037 -0.040 0.033 -0.019
H1C669 0.048 0.028 0.026 -0.030 0.016 -0.021
H1C689 0.037 0.032 0.014 0.012 0.001 0.004
H1C699 0.034 0.080 0.023 0.018 0.006 0.027
H1C709 0.031 0.079 0.043 -0.012 -0.009 0.045
H1C719 0.047 0.031 0.042 -0.022 -0.025 0.025
H1C729 0.043 0.010 0.022 -0.006 -0.013 0.003
H1C749 0.034 0.051 0.063 -0.018 0.023 -0.039
H1C759 0.041 0.073 0.085 -0.027 0.036 -0.045
H1C769 0.025 0.026 0.064 -0.007 0.008 0.004
H1C779 0.022 0.016 0.096 -0.004 0.004 -0.014
H1C789 0.025 0.025 0.068 -0.007 0.008 -0.025
H1C809 0.067 0.023 0.025 0.011 -0.009 0.006
H1C819 0.078 0.021 0.059 0.016 -0.042 -0.006
H1C829 0.038 0.030 0.093 0.016 -0.031 -0.032
H1C839 0.067 0.060 0.078 0.028 0.027 -0.019
H1C849 0.062 0.041 0.033 0.016 0.023 0.000

loop_
_atom_type_symbol
_atom_type_oxidation_number
_atom_type_number_in_cell
_atom_type_scat_dispersion_real
_atom_type_scat_dispersion_imag
_atom_type_scat_source
C 0 672 0.017 0.009
;International Tables for Crystallography
(1992, Vol. C, Tables 4.2.6.8 and 6.1.1.1)
;
H 0 672 0.000 0.000
;International Tables for Crystallography
(1992, Vol. C, Table 6.1.1.2)
;
Au 0 16 -5.096 7.297
;International Tables for Crystallography
(1992, Vol. C, Tables 4.2.6.8 and 6.1.1.1)
;
F 0 96 0.069 0.053
;International Tables for Crystallography
(1992, Vol. C, Tables 4.2.6.8 and 6.1.1.1)
;
P 0 80 0.283 0.434
;International Tables for Crystallography
(1992, Vol. C, Tables 4.2.6.8 and 6.1.1.1)
;

loop_
_geom_angle_atom_site_label_1
_geom_angle_atom_site_label_2
_geom_angle_atom_site_label_3
_geom_angle
_geom_angle_site_symmetry_1
_geom_angle_site_symmetry_2
_geom_angle_site_symmetry_3
_geom_angle_publ_flag
P16 Au16 P26 87.7(4) . . . yes
P16 Au16 P56 130.4(4) . . . yes
P16 Au16 P66 112.3(4) . . . yes
P26 Au16 P56 123.5(4) . . . yes
P26 Au16 P66 125.4(4) . . . yes
P56 Au16 P66 81.9(4) . . . yes
P36 Au26 P46 84.4(4) . . . yes
P36 Au26 P76 121.2(4) . . . yes
P36 Au26 P86 118.4(4) . . . yes
P46 Au26 P76 118.5(4) . . . yes
P46 Au26 P86 130.1(4) . . . yes
P76 Au26 P86 88.4(4) . . . yes
P16 C16 C26 105.2(25) . . . yes
P26 C26 C16 119.3(26) . . . yes
P26 C36 C46 111.5(15) . . . yes
P36 C46 C36 116.4(17) . . . yes
P36 C56 C66 115.8(20) . . . yes
P46 C66 C56 104.9(22) . . . yes
P56 C76 C86 104.8(22) . . . yes
P66 C86 C76 125.2(22) . . . yes
P66 C96 C106 121.3(16) . . . yes
P76 C106 C96 110.6(14) . . . yes
P76 C116 C126 109.0(21) . . . yes
P86 C126 C116 118.9(23) . . . yes
Au16 P16 C16 103.0(13) . . . yes
Au16 P16 C136 123.0(5) . . . yes
Au16 P16 C196 117.0(5) . . . yes
C16 P16 C136 101.2(14) . . . yes
C16 P16 C196 116.8(12) . . . yes
C136 P16 C196 95.8(6) . . . yes
Au16 P26 C26 101.0(14) . . . yes
Au16 P26 C36 121.4(15) . . . yes
Au16 P26 C256 117.3(6) . . . yes
C26 P26 C36 114.2(22) . . . yes
C26 P26 C256 102.8(14) . . . yes
C36 P26 C256 99.3(12) . . . yes
Au26 P36 C46 115.4(17) . . . yes
Au26 P36 C56 104.5(12) . . . yes
Au26 P36 C316 124.1(7) . . . yes
C46 P36 C56 110.1(16) . . . yes
C46 P36 C316 106.1(16) . . . yes
C56 P36 C316 93.9(15) . . . yes
Au26 P46 C66 101.6(13) . . . yes
Au26 P46 C376 125.1(6) . . . yes
Au26 P46 C436 112.6(5) . . . yes
C66 P46 C376 99.2(11) . . . yes
C66 P46 C436 111.4(15) . . . yes
C376 P46 C436 105.7(7) . . . yes
Au16 P56 C76 113.0(11) . . . yes
Au16 P56 C496 110.1(5) . . . yes
Au16 P56 C556 122.4(5) . . . yes
C76 P56 C496 99.7(14) . . . yes
C76 P56 C556 107.6(11) . . . yes
C496 P56 C556 101.0(6) . . . yes
Au16 P66 C86 107.7(12) . . . yes
Au16 P66 C96 117.9(12) . . . yes
Au16 P66 C616 119.6(6) . . . yes
C86 P66 C96 96.0(15) . . . yes
C86 P66 C616 107.7(14) . . . yes
C96 P66 C616 105.1(11) . . . yes
Au26 P76 C106 126.2(13) . . . yes
Au26 P76 C116 101.7(13) . . . yes
Au26 P76 C676 117.3(6) . . . yes
C106 P76 C116 96.1(14) . . . yes
C106 P76 C676 100.8(13) . . . yes
C116 P76 C676 113.0(15) . . . yes
Au26 P86 C126 100.4(11) . . . yes
Au26 P86 C736 120.3(5) . . . yes
Au26 P86 C796 115.6(6) . . . yes
C126 P86 C736 104.9(13) . . . yes
C126 P86 C796 106.7(12) . . . yes
C736 P86 C796 107.3(6) . . . yes
P17 Au17 P27 85.8(4) . . . yes
P17 Au17 P57 130.3(4) . . . yes
P17 Au17 P67 115.5(4) . . . yes
P27 Au17 P57 118.5(4) . . . yes
P27 Au17 P67 125.0(4) . . . yes
P57 Au17 P67 86.6(4) . . . yes
P37 Au27 P47 90.3(4) . . . yes
P37 Au27 P77 117.0(4) . . . yes
P37 Au27 P87 124.8(4) . . . yes
P47 Au27 P77 123.5(4) . . . yes
P47 Au27 P87 119.4(4) . . . yes
P77 Au27 P87 85.8(4) . . . yes
P17 C17 C27 98.0(24) . . . yes
P27 C27 C17 117.2(27) . . . yes
P27 C37 C47 120.4(18) . . . yes
P37 C47 C37 113.6(16) . . . yes
P37 C57 C67 114.0(25) . . . yes
P47 C67 C57 114.9(25) . . . yes
P57 C77 C87 104.2(21) . . . yes
P67 C87 C77 120.2(19) . . . yes
P67 C97 C107 120.0(16) . . . yes
P77 C107 C97 104.5(12) . . . yes
P77 C117 C127 99.2(20) . . . yes
P87 C127 C117 119.0(23) . . . yes
Au17 P17 C17 101.3(14) . . . yes
Au17 P17 C137 120.4(5) . . . yes
Au17 P17 C197 113.5(5) . . . yes
C17 P17 C137 109.9(14) . . . yes
C17 P17 C197 100.0(13) . . . yes
C137 P17 C197 109.3(5) . . . yes
Au17 P27 C27 99.1(15) . . . yes
Au17 P27 C37 116.9(14) . . . yes
Au17 P27 C257 123.4(6) . . . yes
C27 P27 C37 105.3(22) . . . yes
C27 P27 C257 103.1(14) . . . yes
C37 P27 C257 106.2(13) . . . yes
Au27 P37 C47 125.1(17) . . . yes
Au27 P37 C57 102.0(13) . . . yes
Au27 P37 C317 122.4(6) . . . yes
C47 P37 C57 101.6(17) . . . yes
C47 P37 C317 99.8(16) . . . yes
C57 P37 C317 101.9(16) . . . yes
Au27 P47 C67 98.4(13) . . . yes
Au27 P47 C377 123.2(4) . . . yes
Au27 P47 C437 122.4(6) . . . yes
C67 P47 C377 106.2(12) . . . yes
C67 P47 C437 96.2(15) . . . yes
C377 P47 C437 105.0(6) . . . yes
Au17 P57 C77 98.9(13) . . . yes
Au17 P57 C497 109.9(5) . . . yes
Au17 P57 C557 126.4(5) . . . yes
C77 P57 C497 112.0(14) . . . yes
C77 P57 C557 104.6(9) . . . yes
C497 P57 C557 104.6(6) . . . yes
Au17 P67 C87 100.8(10) . . . yes
Au17 P67 C97 113.3(12) . . . yes
Au17 P67 C617 118.5(5) . . . yes
C87 P67 C97 105.4(16) . . . yes
C87 P67 C617 118.3(15) . . . yes
C97 P67 C617 100.2(11) . . . yes
Au27 P77 C107 118.2(12) . . . yes
Au27 P77 C117 105.4(13) . . . yes
Au27 P77 C677 117.9(6) . . . yes
C107 P77 C117 96.1(14) . . . yes
C107 P77 C677 106.3(13) . . . yes
C117 P77 C677 110.6(14) . . . yes
Au27 P87 C127 98.6(12) . . . yes
Au27 P87 C737 117.3(5) . . . yes
Au27 P87 C797 124.5(6) . . . yes
C127 P87 C737 108.4(14) . . . yes
C127 P87 C797 103.1(11) . . . yes
C737 P87 C797 103.0(6) . . . yes
P18 Au18 P28 85.8(4) . . . yes
P18 Au18 P58 126.9(4) . . . yes
P18 Au18 P68 114.5(4) . . . yes
P28 Au18 P58 122.6(4) . . . yes
P28 Au18 P68 122.3(4) . . . yes
P58 Au18 P68 88.6(4) . . . yes
P38 Au28 P48 84.6(4) . . . yes
P38 Au28 P78 117.4(4) . . . yes
P38 Au28 P88 130.0(4) . . . yes
P48 Au28 P78 121.1(4) . . . yes
P48 Au28 P88 126.3(4) . . . yes
P78 Au28 P88 82.1(4) . . . yes
P18 C18 C28 113.5(26) . . . yes
P28 C28 C18 108.0(25) . . . yes
P28 C38 C48 114.7(18) . . . yes
P38 C48 C38 105.5(15) . . . yes
P38 C58 C68 109.6(21) . . . yes
P48 C68 C58 111.0(23) . . . yes
P58 C78 C88 117.0(24) . . . yes
P68 C88 C78 112.2(20) . . . yes
P68 C98 C108 105.8(13) . . . yes
P78 C108 C98 111.6(14) . . . yes
P78 C118 C128 109.8(21) . . . yes
P88 C128 C118 107.9(22) . . . yes
Au18 P18 C18 97.0(14) . . . yes
Au18 P18 C138 119.2(5) . . . yes
Au18 P18 C198 118.4(5) . . . yes
C18 P18 C138 111.4(14) . . . yes
C18 P18 C198 112.0(13) . . . yes
C138 P18 C198 99.3(5) . . . yes
Au18 P28 C28 107.4(13) . . . yes
Au18 P28 C38 123.3(14) . . . yes
Au18 P28 C258 112.1(5) . . . yes
C28 P28 C38 95.5(22) . . . yes
C28 P28 C258 103.4(15) . . . yes
C38 P28 C258 111.7(12) . . . yes
Au28 P38 C48 125.8(17) . . . yes
Au28 P38 C58 107.5(13) . . . yes
Au28 P38 C318 118.6(7) . . . yes
C48 P38 C58 91.9(15) . . . yes
C48 P38 C318 105.8(16) . . . yes
C58 P38 C318 100.8(15) . . . yes
Au28 P48 C68 102.4(13) . . . yes
Au28 P48 C378 126.1(5) . . . yes
Au28 P48 C438 112.1(6) . . . yes
C68 P48 C378 107.8(11) . . . yes
C68 P48 C438 99.7(15) . . . yes
C378 P48 C438 105.5(8) . . . yes
Au18 P58 C78 95.7(12) . . . yes
Au18 P58 C498 107.9(5) . . . yes
Au18 P58 C558 131.0(5) . . . yes
C78 P58 C498 106.6(14) . . . yes
C78 P58 C558 105.4(11) . . . yes
C498 P58 C558 107.5(6) . . . yes
Au18 P68 C88 105.3(11) . . . yes
Au18 P68 C98 120.8(12) . . . yes
Au18 P68 C618 115.0(6) . . . yes
C88 P68 C98 105.2(15) . . . yes
C88 P68 C618 112.5(14) . . . yes
C98 P68 C618 97.7(11) . . . yes
Au28 P78 C108 112.6(13) . . . yes
Au28 P78 C118 106.2(13) . . . yes
Au28 P78 C678 116.2(6) . . . yes
C108 P78 C118 111.9(14) . . . yes
C108 P78 C678 110.8(12) . . . yes
C118 P78 C678 98.2(14) . . . yes
Au28 P88 C128 109.1(11) . . . yes
Au28 P88 C738 110.7(5) . . . yes
Au28 P88 C798 121.5(6) . . . yes
C128 P88 C738 106.4(13) . . . yes
C128 P88 C798 99.7(11) . . . yes
C738 P88 C798 108.1(6) . . . yes
P19 Au19 P29 86.6(4) . . . yes
P19 Au19 P59 131.0(4) . . . yes
P19 Au19 P69 113.4(4) . . . yes
P29 Au19 P59 126.0(4) . . . yes
P29 Au19 P69 121.4(4) . . . yes
P59 Au19 P69 82.2(4) . . . yes
P39 Au29 P49 83.1(4) . . . yes
P39 Au29 P79 117.9(4) . . . yes
P39 Au29 P89 125.9(4) . . . yes
P49 Au29 P79 123.0(4) . . . yes
P49 Au29 P89 126.6(4) . . . yes
P79 Au29 P89 85.1(4) . . . yes
P19 C19 C29 124.3(26) . . . yes
P29 C29 C19 109.0(24) . . . yes
P29 C39 C49 106.8(15) . . . yes
P39 C49 C39 112.0(17) . . . yes
P39 C59 C69 114.6(25) . . . yes
P49 C69 C59 104.8(23) . . . yes
P59 C79 C89 120.5(23) . . . yes
P69 C89 C79 106.9(22) . . . yes
P69 C99 C109 109.4(13) . . . yes
P79 C109 C99 115.7(15) . . . yes
P79 C119 C129 123.9(23) . . . yes
P89 C129 C119 108.0(21) . . . yes
Au19 P19 C19 102.6(13) . . . yes
Au19 P19 C139 123.5(5) . . . yes
Au19 P19 C199 117.2(6) . . . yes
C19 P19 C139 98.9(15) . . . yes
C19 P19 C199 116.4(14) . . . yes
C139 P19 C199 97.8(6) . . . yes
Au19 P29 C29 112.0(13) . . . yes
Au19 P29 C39 124.5(15) . . . yes
Au19 P29 C259 112.5(6) . . . yes
C29 P29 C39 101.7(22) . . . yes
C29 P29 C259 96.6(16) . . . yes
C39 P29 C259 105.5(13) . . . yes
Au29 P39 C49 117.6(17) . . . yes
Au29 P39 C59 104.6(14) . . . yes
Au29 P39 C319 121.9(6) . . . yes
C49 P39 C59 99.1(17) . . . yes
C49 P39 C319 105.9(16) . . . yes
C59 P39 C319 104.2(15) . . . yes
Au29 P49 C69 108.8(13) . . . yes
Au29 P49 C379 121.9(5) . . . yes
Au29 P49 C439 118.7(6) . . . yes
C69 P49 C379 104.8(12) . . . yes
C69 P49 C439 98.6(15) . . . yes
C379 P49 C439 101.0(7) . . . yes
Au19 P59 C79 102.6(13) . . . yes
Au19 P59 C499 107.9(5) . . . yes
Au19 P59 C559 129.1(5) . . . yes
C79 P59 C499 103.1(15) . . . yes
C79 P59 C559 108.0(12) . . . yes
C499 P59 C559 103.6(6) . . . yes
Au19 P69 C89 115.2(11) . . . yes
Au19 P69 C99 124.2(12) . . . yes
Au19 P69 C619 118.9(5) . . . yes
C89 P69 C99 99.5(17) . . . yes
C89 P69 C619 105.0(14) . . . yes
C99 P69 C619 89.5(11) . . . yes
Au29 P79 C109 118.6(12) . . . yes
Au29 P79 C119 104.7(12) . . . yes
Au29 P79 C679 115.5(6) . . . yes
C109 P79 C119 114.3(15) . . . yes
C109 P79 C679 102.0(12) . . . yes
C119 P79 C679 100.6(14) . . . yes
Au29 P89 C129 111.9(10) . . . yes
Au29 P89 C739 113.4(5) . . . yes
Au29 P89 C799 121.2(6) . . . yes
C129 P89 C739 105.0(13) . . . yes
C129 P89 C799 97.9(12) . . . yes
C739 P89 C799 105.3(6) . . . yes

loop_
_geom_bond_atom_site_label_1
_geom_bond_atom_site_label_2
_geom_bond_distance
_geom_bond_site_symmetry_1
_geom_bond_site_symmetry_2
_geom_bond_publ_flag
Au16 P16 2.393(4) . . yes
Au16 P26 2.395(4) . . yes
Au16 P56 2.414(4) . . yes
Au16 P66 2.385(4) . . yes
Au26 P36 2.399(4) . . yes
Au26 P46 2.428(4) . . yes
Au26 P76 2.396(4) . . yes
Au26 P86 2.405(4) . . yes
P16 C16 1.863(10) . . yes
P16 C136 1.820(5) . . yes
P16 C196 1.820(5) . . yes
P26 C26 1.823(11) . . yes
P26 C36 1.857(10) . . yes
P26 C256 1.820(5) . . yes
P36 C46 1.855(10) . . yes
P36 C56 1.816(10) . . yes
P36 C316 1.820(5) . . yes
P46 C66 1.862(11) . . yes
P46 C376 1.820(5) . . yes
P46 C436 1.820(5) . . yes
P56 C76 1.861(10) . . yes
P56 C496 1.820(5) . . yes
P56 C556 1.820(5) . . yes
P66 C86 1.814(10) . . yes
P66 C96 1.856(10) . . yes
P66 C616 1.820(5) . . yes
P76 C106 1.854(10) . . yes
P76 C116 1.822(10) . . yes
P76 C676 1.820(5) . . yes
P86 C126 1.865(10) . . yes
P86 C736 1.820(5) . . yes
P86 C796 1.820(5) . . yes
C16 C26 1.543(13) . . yes
C36 C46 1.524(17) . . yes
C56 C66 1.540(13) . . yes
C76 C86 1.542(13) . . yes
C96 C106 1.525(17) . . yes
C116 C126 1.543(13) . . yes
C136 C146 1.383(5) . . yes
C136 C186 1.382(5) . . yes
C146 C156 1.397(6) . . yes
C156 C166 1.368(6) . . yes
C166 C176 1.367(6) . . yes
C176 C186 1.397(6) . . yes
C196 C206 1.383(5) . . yes
C196 C246 1.382(5) . . yes
Au17 P17 2.393(4) . . yes
Au17 P27 2.395(4) . . yes
Au17 P57 2.414(4) . . yes
Au17 P67 2.384(4) . . yes
Au27 P37 2.399(4) . . yes
Au27 P47 2.427(4) . . yes
Au27 P77 2.396(4) . . yes
Au27 P87 2.406(4) . . yes
P17 C17 1.863(10) . . yes
P17 C137 1.820(5) . . yes
P17 C197 1.820(5) . . yes
P27 C27 1.824(11) . . yes
P27 C37 1.857(10) . . yes
P27 C257 1.820(5) . . yes
P37 C47 1.855(10) . . yes
P37 C57 1.816(10) . . yes
P37 C317 1.820(5) . . yes
P47 C67 1.861(11) . . yes
P47 C377 1.820(5) . . yes
P47 C437 1.820(5) . . yes
P57 C77 1.861(10) . . yes
P57 C497 1.820(5) . . yes
P57 C557 1.820(5) . . yes
P67 C87 1.814(10) . . yes
P67 C97 1.856(10) . . yes
P67 C617 1.820(5) . . yes
P77 C107 1.854(10) . . yes
P77 C117 1.821(10) . . yes
P77 C677 1.820(5) . . yes
P87 C127 1.865(10) . . yes
P87 C737 1.820(5) . . yes
P87 C797 1.820(5) . . yes
C17 C27 1.543(13) . . yes
C37 C47 1.524(17) . . yes
C57 C67 1.541(13) . . yes
C77 C87 1.542(13) . . yes
C97 C107 1.525(17) . . yes
C117 C127 1.543(13) . . yes
P96 F16 1.581(4) . . yes
Au18 P18 2.392(4) . . yes
Au18 P28 2.396(4) . . yes
Au18 P58 2.412(4) . . yes
Au18 P68 2.383(4) . . yes
Au28 P38 2.398(4) . . yes
Au28 P48 2.428(4) . . yes
Au28 P78 2.396(4) . . yes
Au28 P88 2.406(4) . . yes
P18 C18 1.863(10) . . yes
P18 C138 1.820(5) . . yes
P18 C198 1.820(5) . . yes
P28 C28 1.823(10) . . yes
P28 C38 1.857(10) . . yes
P28 C258 1.820(5) . . yes
P38 C48 1.855(10) . . yes
P38 C58 1.816(10) . . yes
P38 C318 1.820(5) . . yes
P48 C68 1.862(10) . . yes
P48 C378 1.820(5) . . yes
P48 C438 1.820(5) . . yes
P58 C78 1.861(11) . . yes
P58 C498 1.820(5) . . yes
P58 C558 1.820(5) . . yes
P68 C88 1.813(10) . . yes
P68 C98 1.856(10) . . yes
P68 C618 1.820(5) . . yes
P78 C108 1.854(10) . . yes
P78 C118 1.821(11) . . yes
P78 C678 1.820(5) . . yes
P88 C128 1.865(11) . . yes
P88 C738 1.820(5) . . yes
P88 C798 1.820(5) . . yes
C18 C28 1.543(13) . . yes
C38 C48 1.523(17) . . yes
C58 C68 1.541(13) . . yes
C78 C88 1.542(13) . . yes
C98 C108 1.525(17) . . yes
C118 C128 1.542(13) . . yes
Au19 P19 2.392(4) . . yes
Au19 P29 2.395(4) . . yes
Au19 P59 2.413(4) . . yes
Au19 P69 2.384(4) . . yes
Au29 P39 2.398(4) . . yes
Au29 P49 2.427(4) . . yes
Au29 P79 2.397(4) . . yes
Au29 P89 2.406(4) . . yes
P19 C19 1.864(10) . . yes
P19 C139 1.820(5) . . yes
P19 C199 1.820(5) . . yes
P29 C29 1.823(10) . . yes
P29 C39 1.857(10) . . yes
P29 C259 1.820(5) . . yes
P39 C49 1.855(10) . . yes
P39 C59 1.816(10) . . yes
P39 C319 1.820(5) . . yes
P49 C69 1.862(10) . . yes
P49 C379 1.820(5) . . yes
P49 C439 1.820(5) . . yes
P59 C79 1.861(11) . . yes
P59 C499 1.820(5) . . yes
P59 C559 1.820(5) . . yes
P69 C89 1.813(10) . . yes
P69 C99 1.857(10) . . yes
P69 C619 1.820(5) . . yes
P79 C109 1.854(10) . . yes
P79 C119 1.822(11) . . yes
P79 C679 1.820(5) . . yes
P89 C129 1.865(11) . . yes
P89 C739 1.820(5) . . yes
P89 C799 1.820(5) . . yes
C19 C29 1.543(13) . . yes
C39 C49 1.524(17) . . yes
C59 C69 1.541(13) . . yes
C79 C89 1.542(13) . . yes
C99 C109 1.525(17) . . yes
C119 C129 1.543(13) . . yes

loop_
_geom_torsion_atom_site_label_1
_geom_torsion_atom_site_label_2
_geom_torsion_atom_site_label_3
_geom_torsion_atom_site_label_4
_geom_torsion
_geom_torsion_site_symmetry_1
_geom_torsion_site_symmetry_2
_geom_torsion_site_symmetry_3
_geom_torsion_site_symmetry_4
_geom_torsion_publ_flag
P16 C16 C26 P26 -54.6(41) . . . . no
P26 C36 C46 P36 176.9(25) . . . . no
P36 C56 C66 P46 -55.9(35) . . . . no
P56 C76 C86 P66 22.4(37) . . . . no
P66 C96 C106 P76 162.8(21) . . . . no
P76 C116 C126 P86 -49.6(37) . . . . no
Au16 P16 C16 C26 46.2(27) . . . . no
C136 P16 C16 C26 -81.8(26) . . . . no
C196 P16 C16 C26 175.8(20) . . . . no
Au26 P46 C66 C56 53.8(25) . . . . no
C376 P46 C66 C56 -177.3(22) . . . . no
C436 P46 C66 C56 -66.3(26) . . . . no
Au16 P56 C76 C86 -29.0(27) . . . . no
C496 P56 C76 C86 87.9(23) . . . . no
C556 P56 C76 C86 -167.2(19) . . . . no
Au26 P86 C126 C116 23.3(30) . . . . no
C736 P86 C126 C116 -102.1(28) . . . . no
C796 P86 C126 C116 144.3(25) . . . . no
C16 C26 P26 Au16 32.4(37) . . . . no
C66 C56 P36 Au26 28.4(31) . . . . no
C76 C86 P66 Au16 -5.8(32) . . . . no
C126 C116 P76 Au26 47.4(27) . . . . no
C16 C26 P26 C36 -99.5(36) . . . . no
C66 C56 P36 C46 152.9(29) . . . . no
C76 C86 P66 C96 -127.6(30) . . . . no
C126 C116 P76 C106 176.3(27) . . . . no
C16 C26 P26 C256 154.0(31) . . . . no
C66 C56 P36 C316 -98.3(28) . . . . no
C76 C86 P66 C616 124.4(29) . . . . no
C126 C116 P76 C676 -79.2(28) . . . . no
C26 P26 Au16 P16 0.3(16) . . . . no
C56 P36 Au26 P46 5.6(13) . . . . no
C86 P66 Au16 P56 -10.2(11) . . . . no
C116 P76 Au26 P86 -27.5(13) . . . . no
C36 P26 Au16 P16 127.7(16) . . . . no
C46 P36 Au26 P46 -115.4(15) . . . . no
C96 P66 Au16 P56 96.9(14) . . . . no
C106 P76 Au26 P86 -134.1(14) . . . . no
C256 P26 Au16 P16 -110.4(6) . . . . no
C316 P36 Au26 P46 110.7(7) . . . . no
C616 P66 Au16 P56 -133.3(6) . . . . no
C676 P76 Au26 P86 96.2(5) . . . . no
P26 Au16 P16 C16 -24.0(14) . . . . no
P36 Au26 P46 C66 -30.4(12) . . . . no
P66 Au16 P56 C76 22.1(14) . . . . no
P76 Au26 P86 C126 6.0(13) . . . . no
P26 Au16 P16 C136 88.8(6) . . . . no
P36 Au26 P46 C376 -140.6(10) . . . . no
P66 Au16 P56 C496 -88.4(5) . . . . no
P76 Au26 P86 C736 120.2(6) . . . . no
P26 Au16 P16 C196 -153.5(6) . . . . no
P36 Au26 P46 C436 88.8(7) . . . . no
P66 Au16 P56 C556 153.3(6) . . . . no
P76 Au26 P86 C796 -108.3(6) . . . . no
Au16 P26 C36 C46 -60.1(37) . . . . no
Au26 P36 C46 C36 -81.0(37) . . . . no
Au16 P66 C96 C106 -46.1(35) . . . . no
Au26 P76 C106 C96 -62.2(30) . . . . no
C26 P26 C36 C46 61.1(38) . . . . no
C56 P36 C46 C36 161.1(35) . . . . no
C86 P66 C96 C106 67.5(34) . . . . no
C116 P76 C106 C96 -171.5(29) . . . . no
C256 P26 C36 C46 169.8(31) . . . . no
C316 P36 C46 C36 60.6(38) . . . . no
C616 P66 C96 C106 177.7(28) . . . . no
C676 P76 C106 C96 73.7(27) . . . . no
C46 C36 P26 Au16 -60.1(37) . . . . no
C36 C46 P36 Au26 -81.0(37) . . . . no
C106 C96 P66 Au16 -46.1(35) . . . . no
C196 C106 P76 Au26 -23.2(24) . . . . no
P17 C17 C27 P27 67.0(35) . . . . no
P27 C37 C47 P37 -165.3(26) . . . . no
P37 C57 C67 P47 54.2(41) . . . . no
P57 C77 C87 P67 -53.6(38) . . . . no
P67 C97 C107 P77 177.9(20) . . . . no
P77 C117 C127 P87 62.5(32) . . . . no
Au17 P17 C17 C27 -57.2(23) . . . . no
C137 P17 C17 C27 71.2(25) . . . . no
C197 P17 C17 C27 -173.9(20) . . . . no
Au27 P47 C67 C57 -41.1(30) . . . . no
C377 P47 C67 C57 -169.4(25) . . . . no
C437 P47 C67 C57 83.0(30) . . . . no
Au17 P57 C77 C87 54.3(25) . . . . no
C497 P57 C77 C87 -61.5(26) . . . . no
C557 P57 C77 C87 -174.3(21) . . . . no
Au27 P87 C127 C117 -39.6(29) . . . . no
C737 P87 C127 C117 83.1(28) . . . . no
C797 P87 C127 C117 -168.2(25) . . . . no
C17 C27 P27 Au17 -39.9(33) . . . . no
C67 C57 P37 Au27 -34.4(32) . . . . no
C77 C87 P67 Au17 21.9(33) . . . . no
C127 C117 P77 Au27 -51.7(23) . . . . no
C17 C27 P27 C37 81.4(35) . . . . no
C67 C57 P37 C47 -164.4(31) . . . . no
C77 C87 P67 C97 140.0(30) . . . . no
C127 C117 P77 C107 -173.2(23) . . . . no
C17 C27 P27 C257 -167.5(28) . . . . no
C67 C57 P37 C317 92.8(30) . . . . no
C77 C87 P67 C617 -109.0(30) . . . . no
C127 C117 P77 C677 76.8(24) . . . . no
C27 P27 Au17 P17 -1.5(16) . . . . no
C57 P37 Au27 P47 6.9(15) . . . . no
C87 P67 Au17 P57 12.0(14) . . . . no
C117 P77 Au27 P87 27.2(12) . . . . no
C37 P27 Au17 P17 -113.9(16) . . . . no
C47 P37 Au27 P47 120.5(16) . . . . no
C97 P67 Au17 P57 -100.1(13) . . . . no
C107 P77 Au27 P87 133.0(13) . . . . no
C257 P27 Au17 P17 110.9(7) . . . . no
C317 P37 Au27 P47 -105.7(6) . . . . no
C617 P67 Au17 P57 142.8(6) . . . . no
C677 P77 Au27 P87 -96.8(5) . . . . no
P27 Au17 P17 C17 31.4(13) . . . . no
P37 Au27 P47 C67 14.8(14) . . . . no
P67 Au17 P57 C77 -35.4(11) . . . . no
P77 Au27 P87 C127 1.2(13) . . . . no
P27 Au17 P17 C137 -90.0(6) . . . . no
P37 Au27 P47 C377 130.5(8) . . . . no
P67 Au17 P57 C497 82.0(6) . . . . no
P77 Au27 P87 C737 -114.8(6) . . . . no
P27 Au17 P17 C197 137.7(7) . . . . no
P37 Au27 P47 C437 -88.1(6) . . . . no
P67 Au17 P57 C557 -151.1(7) . . . . no
P77 Au27 P87 C797 113.7(7) . . . . no
Au17 P27 C37 C47 45.5(43) . . . . no
Au27 P37 C47 C37 80.1(38) . . . . no
Au17 P67 C97 C107 50.8(32) . . . . no
Au27 P77 C107 C97 65.6(26) . . . . no
C27 P27 C37 C47 -63.3(41) . . . . no
C57 P37 C47 C37 -166.1(36) . . . . no
C87 P67 C97 C107 -58.5(33) . . . . no
C117 P77 C107 C97 176.7(26) . . . . no
C257 P27 C37 C47 -172.3(34) . . . . no
C317 P37 C47 C37 -61.7(36) . . . . no
C617 P67 C97 C107 178.1(27) . . . . no
C677 P77 C107 C97 -69.7(25) . . . . no
C47 C37 P27 Au17 45.5(43) . . . . no
C37 C47 P37 Au27 80.1(38) . . . . no
C107 C97 P67 Au17 50.8(32) . . . . no
C197 C107 P77 Au27 34.7(22) . . . . no
P18 C18 C28 P28 54.9(39) . . . . no
P28 C38 C48 P38 -161.6(23) . . . . no
P38 C58 C68 P48 56.1(35) . . . . no
P58 C78 C88 P68 -47.3(37) . . . . no
P68 C98 C108 P78 177.5(19) . . . . no
P78 C118 C128 P88 53.7(32) . . . . no
Au18 P18 C18 C28 -57.2(29) . . . . no
C138 P18 C18 C28 68.1(31) . . . . no
C198 P18 C18 C28 178.3(24) . . . . no
Au28 P48 C68 C58 -47.1(28) . . . . no
C378 P48 C68 C58 178.1(22) . . . . no
C438 P48 C68 C58 68.3(27) . . . . no
Au18 P58 C78 C88 49.9(28) . . . . no
C498 P58 C78 C88 -60.7(29) . . . . no
C558 P58 C78 C88 -174.7(24) . . . . no
Au28 P88 C128 C118 -33.0(26) . . . . no
C738 P88 C128 C118 86.4(24) . . . . no
C798 P88 C128 C118 -161.4(21) . . . . no
C18 C28 P28 Au18 -22.9(33) . . . . no
C68 C58 P38 Au28 -36.3(29) . . . . no
C78 C88 P68 Au18 16.2(29) . . . . no
C128 C118 P78 Au28 -50.3(27) . . . . no
C18 C28 P28 C38 104.5(31) . . . . no
C68 C58 P38 C48 -165.0(30) . . . . no
C78 C88 P68 C98 144.9(25) . . . . no
C128 C118 P78 C108 -173.5(24) . . . . no
C18 C28 P28 C258 -141.6(26) . . . . no
C68 C58 P38 C318 88.5(27) . . . . no
C78 C88 P68 C618 -109.8(27) . . . . no
C128 C118 P78 C678 70.1(26) . . . . no
C28 P28 Au18 P18 -7.8(18) . . . . no
C58 P38 Au28 P48 6.2(13) . . . . no
C88 P68 Au18 P58 10.3(12) . . . . no
C118 P78 Au28 P88 21.9(13) . . . . no
C38 P28 Au18 P18 -116.8(17) . . . . no
C48 P38 Au28 P48 112.0(16) . . . . no
C98 P68 Au18 P58 -108.4(14) . . . . no
C108 P78 Au28 P88 144.7(12) . . . . no
C258 P28 Au18 P18 105.1(6) . . . . no
C318 P38 Au28 P48 -107.1(6) . . . . no
C618 P68 Au18 P58 134.8(6) . . . . no
C678 P78 Au28 P88 -85.9(5) . . . . no
P28 Au18 P18 C18 29.8(13) . . . . no
P38 Au28 P48 C68 18.4(13) . . . . no
P68 Au18 P58 C78 -28.1(12) . . . . no
P78 Au28 P88 C128 3.2(13) . . . . no
P28 Au18 P18 C138 -89.6(6) . . . . no
P38 Au28 P48 C378 141.6(9) . . . . no
P68 Au18 P58 C498 81.4(5) . . . . no
P78 Au28 P88 C738 -113.5(6) . . . . no
P28 Au18 P18 C198 149.5(7) . . . . no
P38 Au28 P48 C438 -87.6(7) . . . . no
P68 Au18 P58 C558 -144.2(7) . . . . no
P78 Au28 P88 C798 118.1(6) . . . . no
Au18 P28 C38 C48 47.1(39) . . . . no
Au28 P38 C48 C38 83.1(33) . . . . no
Au18 P68 C98 C108 45.8(29) . . . . no
Au28 P78 C108 C98 70.1(28) . . . . no
C28 P28 C38 C48 -67.9(36) . . . . no
C58 P38 C48 C38 -163.6(33) . . . . no
C88 P68 C98 C108 -72.9(28) . . . . no
C118 P78 C108 C98 -170.4(27) . . . . no
C258 P28 C38 C48 -174.7(29) . . . . no
C318 P38 C48 C38 -61.8(33) . . . . no
C618 P68 C98 C108 171.1(23) . . . . no
C678 P78 C108 C98 -62.0(28) . . . . no
C48 C38 P28 Au18 47.1(39) . . . . no
C38 C48 P38 Au28 83.1(33) . . . . no
C108 C98 P68 Au18 45.8(29) . . . . no
C198 C108 P78 Au28 24.3(32) . . . . no
P19 C19 C29 P29 -27.2(51) . . . . no
P29 C39 C49 P39 176.3(24) . . . . no
P39 C59 C69 P49 -55.0(36) . . . . no
P59 C79 C89 P69 31.9(42) . . . . no
P69 C99 C109 P79 171.3(19) . . . . no
P79 C119 C129 P89 -28.6(43) . . . . no
Au19 P19 C19 C29 26.3(40) . . . . no
C139 P19 C19 C29 -101.0(37) . . . . no
C199 P19 C19 C29 155.6(33) . . . . no
Au29 P49 C69 C59 36.9(28) . . . . no
C379 P49 C69 C59 168.8(22) . . . . no
C439 P49 C69 C59 -87.4(26) . . . . no
Au19 P59 C79 C89 -41.3(35) . . . . no
C499 P59 C79 C89 70.8(35) . . . . no
C559 P59 C79 C89 180.0(30) . . . . no
Au29 P89 C129 C119 14.2(30) . . . . no
C739 P89 C129 C119 -109.3(26) . . . . no
C799 P89 C129 C119 142.4(25) . . . . no
C19 C29 P29 Au19 13.5(38) . . . . no
C69 C59 P39 Au29 46.6(31) . . . . no
C79 C89 P69 Au19 -6.4(33) . . . . no
C129 C119 P79 Au29 28.3(37) . . . . no
C19 C29 P29 C39 -121.6(33) . . . . no
C69 C59 P39 C49 168.5(31) . . . . no
C79 C89 P69 C99 -141.5(27) . . . . no
C129 C119 P79 C109 159.8(31) . . . . no
C19 C29 P29 C259 131.0(31) . . . . no
C69 C59 P39 C319 -82.4(30) . . . . no
C79 C89 P69 C619 126.4(26) . . . . no
C129 C119 P79 C679 -91.8(34) . . . . no
C29 P29 Au19 P19 0.2(19) . . . . no
C59 P39 Au29 P49 -15.2(14) . . . . no
C89 P69 Au19 P59 -12.9(16) . . . . no
C119 P79 Au29 P89 -12.0(15) . . . . no
C39 P29 Au19 P19 123.1(17) . . . . no
C49 P39 Au29 P49 -123.9(15) . . . . no
C99 P69 Au19 P59 109.8(14) . . . . no
C109 P79 Au29 P89 -140.9(13) . . . . no
C259 P29 Au19 P19 -107.3(6) . . . . no
C319 P39 Au29 P49 102.3(7) . . . . no
C619 P69 Au19 P59 -138.8(6) . . . . no
C679 P79 Au29 P89 97.6(5) . . . . no
P29 Au19 P19 C19 -11.1(15) . . . . no
P39 Au29 P49 C69 -9.6(14) . . . . no
P69 Au19 P59 C79 24.6(14) . . . . no
P79 Au29 P89 C129 0.2(15) . . . . no
P29 Au19 P19 C139 98.6(6) . . . . no
P39 Au29 P49 C379 -131.6(9) . . . . no
P69 Au19 P59 C499 -83.9(5) . . . . no
P79 Au29 P89 C739 118.7(5) . . . . no
P29 Au19 P19 C199 -139.9(7) . . . . no
P39 Au29 P49 C439 101.8(7) . . . . no
P69 Au19 P59 C559 150.6(7) . . . . no
P79 Au29 P89 C799 -114.5(6) . . . . no
Au19 P29 C39 C49 -52.6(37) . . . . no
Au29 P39 C49 C39 -82.5(35) . . . . no
Au19 P69 C99 C109 -49.4(30) . . . . no
Au29 P79 C109 C99 -65.0(30) . . . . no
C29 P29 C39 C49 74.8(35) . . . . no
C59 P39 C49 C39 165.6(35) . . . . no
C89 P69 C99 C109 80.1(28) . . . . no
C119 P79 C109 C99 170.7(27) . . . . no
C259 P29 C39 C49 175.1(29) . . . . no
C319 P39 C49 C39 57.9(37) . . . . no
C619 P69 C99 C109 -174.7(25) . . . . no
C679 P79 C109 C99 63.1(28) . . . . no
C49 C39 P29 Au19 -52.6(37) . . . . no
C39 C49 P39 Au29 -82.5(35) . . . . no
C109 C99 P69 Au19 -49.4(30) . . . . no
C199 C109 P79 Au29 -18.2(25) . . . . no
